data_7032973
loop_
_publ_author_name
'Zhao, Xuesong'
'Liu, Jie'
'Wang, Hui'
'Zou, Yan'
'Li, Shengli'
'Zhang, Shengyi'
'Zhou, Hongping'
'Wu, Jieying'
'Tian, Yupeng'

_publ_section_title
;
 Synthesis, crystal structures and two-photon absorption properties of
 triphenylamine cyanoacetic acid derivative and its organooxotin
 complexes.
;
_journal_issue 2
_journal_name_full 'Dalton transactions (Cambridge, England : 2003)'
_journal_page_first 701
_journal_page_last 709
_journal_paper_doi 10.1039/c4dt02251c
_journal_volume 44
_journal_year 2015
_chemical_formula_sum 'C136 H168 N8 O8 Sn4'
_chemical_formula_weight 2517.54
_chemical_name_systematic
; 
 ? 
;
_space_group_IT_number 14
_symmetry_space_group_name_Hall '-P 2ybc'
_symmetry_space_group_name_H-M 'P 1 21/c 1'
_atom_sites_solution_hydrogens geom
_atom_sites_solution_primary direct
_atom_sites_solution_secondary difmap
_audit_creation_method SHELXL-97
_cell_angle_alpha 90.00
_cell_angle_beta 100.486(2)
_cell_angle_gamma 90.00
_cell_formula_units_Z 4
_cell_length_a 18.952(3)
_cell_length_b 32.449(5)
_cell_length_c 22.172(3)
_cell_measurement_temperature 296(2)
_cell_volume 13407(3)
_computing_structure_refinement 'SHELXL-97 (Sheldrick, 1997)'
_computing_structure_solution 'SHELXS-97 (Sheldrick, 1990)'
_diffrn_ambient_temperature 296(2)
_diffrn_measured_fraction_theta_full 0.998
_diffrn_measured_fraction_theta_max 0.998
_diffrn_radiation_monochromator graphite
_diffrn_radiation_source 'fine-focus sealed tube'
_diffrn_radiation_type MoK\a
_diffrn_radiation_wavelength 0.71073
_diffrn_reflns_av_R_equivalents 0.0359
_diffrn_reflns_av_sigmaI/netI 0.0364
_diffrn_reflns_limit_h_max 22
_diffrn_reflns_limit_h_min -21
_diffrn_reflns_limit_k_max 39
_diffrn_reflns_limit_k_min -39
_diffrn_reflns_limit_l_max 25
_diffrn_reflns_limit_l_min -26
_diffrn_reflns_number 99265
_diffrn_reflns_theta_full 25.50
_diffrn_reflns_theta_max 25.50
_diffrn_reflns_theta_min 1.09
_exptl_absorpt_coefficient_mu 0.791
_exptl_absorpt_correction_T_max 0.9110
_exptl_absorpt_correction_T_min 0.8905
_exptl_crystal_density_diffrn 1.247
_exptl_crystal_density_method 'not measured'
_exptl_crystal_F_000 5216
_exptl_crystal_size_max 0.15
_exptl_crystal_size_mid 0.13
_exptl_crystal_size_min 0.12
_refine_diff_density_max 0.935
_refine_diff_density_min -0.627
_refine_diff_density_rms 0.072
_refine_ls_extinction_method none
_refine_ls_goodness_of_fit_ref 1.030
_refine_ls_hydrogen_treatment mixed
_refine_ls_matrix_type full
_refine_ls_number_parameters 1305
_refine_ls_number_reflns 24913
_refine_ls_number_restraints 198
_refine_ls_restrained_S_all 13.251
_refine_ls_R_factor_all 0.1084
_refine_ls_R_factor_gt 0.0602
_refine_ls_shift/su_max 0.055
_refine_ls_shift/su_mean 0.003
_refine_ls_structure_factor_coef Fsqd
_refine_ls_weighting_details 'calc w=1/[\s^2^(Fo^2^)+(0.1257P)^2^+0.0000P] where P=(Fo^2^+2Fc^2^)/3'
_refine_ls_weighting_scheme calc
_refine_ls_wR_factor_gt 0.1838
_refine_ls_wR_factor_ref 0.2096
_reflns_number_gt 14207
_reflns_number_total 24913
_reflns_threshold_expression >2sigma(I)
_cod_data_source_file c4dt02251c2.cif
_cod_data_source_block Z3
_cod_depositor_comments 'Adding full bibliography for 7032971--7032973.cif.'
_cod_original_sg_symbol_H-M P2(1)/c
_cod_database_code 7032973

loop_
_symmetry_equiv_pos_as_xyz
'x, y, z'
'-x, y+1/2, -z+1/2'
'-x, -y, -z'
'x, -y-1/2, z-1/2'

loop_
_atom_site_label
_atom_site_type_symbol
_atom_site_fract_x
_atom_site_fract_y
_atom_site_fract_z
_atom_site_U_iso_or_equiv
_atom_site_adp_type
_atom_site_occupancy
_atom_site_symmetry_multiplicity
_atom_site_calc_flag
_atom_site_refinement_flags
_atom_site_disorder_assembly
_atom_site_disorder_group
Sn1 Sn -0.1754(2) 0.27349(10) 0.57407(18) 0.0943(12) Uani 1 1 d . . .
Sn2 Sn -0.1795(2) 1.11326(11) 0.33616(15) 0.0908(12) Uani 1 1 d . . .
Sn3 Sn -0.3071(2) 0.73209(10) 0.83287(16) 0.0980(12) Uani 1 1 d D . .
Sn4 Sn -0.2879(2) 0.62088(10) 0.58521(14) 0.0875(11) Uani 1 1 d . . .
N1 N -0.093(2) -0.0586(10) 0.6158(17) 0.085(12) Uani 1 1 d . . .
N2 N -0.143(3) 0.1293(14) 0.462(2) 0.14(2) Uani 1 1 d . . .
N3 N -0.211(2) 1.1393(13) 0.0973(19) 0.107(15) Uani 1 1 d . . .
N4 N -0.422(2) 1.0170(12) -0.1330(14) 0.082(12) Uani 1 1 d . . .
N5 N -0.258(3) 0.8653(12) 0.968(2) 0.121(16) Uani 1 1 d . . .
N6 N -0.155(2) 1.0591(10) 0.8795(18) 0.084(12) Uani 1 1 d . . .
N7 N -0.339(3) 0.6527(13) 0.807(2) 0.15(2) Uani 1 1 d . . .
N8 N -0.372(2) 0.5114(14) 1.0345(17) 0.105(15) Uani 1 1 d . . .
O1 O -0.120(3) 0.1987(10) 0.6472(16) 0.127(15) Uani 1 1 d . A .
O2 O -0.157(2) 0.2119(9) 0.5496(15) 0.102(12) Uani 1 1 d . A .
O3 O -0.2798(17) 1.0549(10) 0.2460(13) 0.094(11) Uani 1 1 d . C .
O4 O -0.2008(19) 1.1051(11) 0.2406(14) 0.102(12) Uani 1 1 d . C .
O5 O -0.269(3) 0.8157(11) 0.7720(18) 0.153(16) Uani 1 1 d . D .
O6 O -0.311(2) 0.6152(10) 0.6745(14) 0.099(11) Uani 1 1 d . B .
O7 O -0.3442(18) 0.5494(9) 0.6621(12) 0.090(10) Uani 1 1 d . B .
O8 O -0.283(2) 0.7930(9) 0.8634(16) 0.112(12) Uani 1 1 d . D .
C1 C -0.335(2) 1.0441(12) 0.0523(17) 0.066(11) Uani 1 1 d . . .
C2 C -0.350(2) 0.5456(12) 0.7881(17) 0.066(11) Uani 1 1 d . . .
H2A H -0.3484 0.5219 0.7647 0.080 Uiso 1 1 calc R . .
C3 C -0.107(3) 0.1152(13) 0.620(2) 0.088(15) Uani 1 1 d . . .
H3A H -0.0994 0.1254 0.6598 0.105 Uiso 1 1 calc R . .
C4 C -0.266(2) 1.0798(12) 0.1478(18) 0.066(11) Uani 1 1 d . C .
C5 C -0.384(2) 0.5670(14) 0.8888(19) 0.078(13) Uani 1 1 d . . .
H5A H -0.3971 0.5930 0.8729 0.094 Uiso 1 1 calc R . .
C6 C -0.449(2) 0.9770(14) -0.1505(18) 0.072(13) Uani 1 1 d . . .
C7 C -0.309(2) 1.0506(13) 0.1169(18) 0.069(12) Uani 1 1 d . . .
H7A H -0.3254 1.0311 0.1420 0.083 Uiso 1 1 calc R . .
C8 C -0.358(2) 0.5383(13) 0.8512(18) 0.068(12) Uani 1 1 d . . .
C9 C -0.235(3) 1.1123(13) 0.119(2) 0.078(14) Uani 1 1 d . . .
C10 C -0.106(2) 1.0664(12) 0.935(2) 0.074(13) Uani 1 1 d . . .
C11 C -0.383(2) 1.0111(13) 0.0355(17) 0.070(12) Uani 1 1 d . . .
H11E H -0.3960 0.9949 0.0663 0.084 Uiso 1 1 calc R . .
C12 C -0.316(2) 1.0666(14) 0.0046(18) 0.078(13) Uani 1 1 d . . .
H12A H -0.2836 1.0881 0.0139 0.093 Uiso 1 1 calc R . .
C13 C -0.110(3) -0.0806(13) 0.559(2) 0.082(14) Uani 1 1 d . . .
C14 C -0.122(2) 0.1440(13) 0.577(2) 0.077(13) Uani 1 1 d . A .
C15 C -0.081(2) -0.0823(13) 0.672(2) 0.079(13) Uani 1 1 d . . .
C16 C -0.250(2) 0.8615(12) 0.856(2) 0.081(13) Uani 1 1 d . D .
C17 C -0.341(3) 0.6201(15) 0.786(2) 0.095(16) Uani 1 1 d . . .
C18 C -0.518(2) 0.9717(16) -0.182(2) 0.085(15) Uani 1 1 d . . .
H18A H -0.5485 0.9944 -0.1900 0.102 Uiso 1 1 calc R . .
C19 C -0.135(3) 0.1356(14) 0.514(2) 0.087(15) Uani 1 1 d . . .
C20 C -0.253(3) 0.8638(13) 0.919(2) 0.087(14) Uani 1 1 d . . .
C21 C -0.170(2) 1.0914(13) 0.836(2) 0.084(14) Uani 1 1 d D . .
C22 C -0.024(3) -0.0751(16) 0.717(2) 0.095(16) Uani 1 1 d . . .
H22A H 0.0066 -0.0532 0.7141 0.114 Uiso 1 1 calc R . .
C23 C -0.094(3) -0.0157(13) 0.618(2) 0.080(14) Uani 1 1 d . . .
C24 C -0.235(3) 0.8941(13) 0.822(2) 0.089(15) Uani 1 1 d . . .
H24A H -0.2384 0.8884 0.7808 0.107 Uiso 1 1 calc R . .
C25 C -0.344(2) 1.0584(14) -0.0558(18) 0.081(14) Uani 1 1 d . . .
H25A H -0.3298 1.0744 -0.0865 0.098 Uiso 1 1 calc R . .
C26 C -0.250(2) 1.0785(14) 0.217(2) 0.079(14) Uani 1 1 d . . .
C27 C -0.412(2) 1.0019(14) -0.0245(18) 0.074(13) Uani 1 1 d . . .
H27A H -0.4439 0.9801 -0.0335 0.089 Uiso 1 1 calc R . .
C28 C -0.092(3) 0.0489(13) 0.565(2) 0.086(15) Uani 1 1 d . . .
H28A H -0.0879 0.0632 0.5290 0.103 Uiso 1 1 calc R . .
C29 C -0.216(2) 0.9357(13) 0.839(2) 0.079(13) Uani 1 1 d . . .
C30 C -0.368(2) 0.5214(16) 0.9729(19) 0.085(15) Uani 1 1 d . . .
C31 C -0.390(2) 0.5586(15) 0.947(2) 0.084(14) Uani 1 1 d . . .
H31A H -0.4088 0.5783 0.9700 0.100 Uiso 1 1 calc R . .
C32 C -0.089(3) 0.0077(14) 0.564(2) 0.087(15) Uani 1 1 d . . .
H32A H -0.0842 -0.0059 0.5285 0.105 Uiso 1 1 calc R . .
C33 C -0.393(2) 1.0254(14) -0.0718(17) 0.070(12) Uani 1 1 d . . .
C34 C -0.178(2) 1.0189(12) 0.864(2) 0.076(13) Uani 1 1 d . . .
C35 C -0.200(2) 0.9505(12) 0.900(2) 0.077(13) Uani 1 1 d . . .
H35A H -0.2014 0.9326 0.9322 0.092 Uiso 1 1 calc R . .
C36 C -0.343(2) 0.5810(12) 0.7583(17) 0.067(11) Uani 1 1 d . B .
C37 C -0.212(3) 0.9643(14) 0.793(2) 0.110(18) Uani 1 1 d . . .
H37A H -0.2219 0.9553 0.7528 0.132 Uiso 1 1 calc R . .
C38 C -0.196(3) 1.0051(14) 0.804(2) 0.100(17) Uani 1 1 d . . .
H38A H -0.1960 1.0232 0.7716 0.120 Uiso 1 1 calc R . .
C39 C -0.363(3) 0.4726(18) 1.054(2) 0.096(16) Uani 1 1 d . . .
C40 C -0.172(3) -0.0731(18) 0.520(2) 0.104(18) Uani 1 1 d . . .
H40A H -0.2031 -0.0526 0.5290 0.125 Uiso 1 1 calc R . .
C41 C -0.133(3) 0.1883(14) 0.594(2) 0.092(16) Uani 1 1 d . . .
C42 C -0.333(2) 0.5802(13) 0.6928(18) 0.071(12) Uani 1 1 d . . .
C43 C -0.459(3) 1.0852(17) -0.167(2) 0.100(18) Uani 1 1 d D . .
H43A H -0.4678 1.0905 -0.1278 0.120 Uiso 1 1 calc R . .
C44 C -0.406(3) 0.9430(16) -0.140(2) 0.088(15) Uani 1 1 d . . .
H44A H -0.3584 0.9454 -0.1197 0.106 Uiso 1 1 calc R . .
C45 C -0.063(3) -0.1091(16) 0.546(3) 0.11(2) Uani 1 1 d D . .
H45A H -0.0199 -0.1133 0.5725 0.135 Uiso 1 1 calc R . .
C47 C -0.182(2) 0.9909(12) 0.911(2) 0.078(13) Uani 1 1 d . . .
H47A H -0.1723 0.9999 0.9519 0.094 Uiso 1 1 calc R . .
C48 C -0.269(3) 0.8210(15) 0.825(2) 0.098(16) Uani 1 1 d . . .
C49 C -0.420(3) 1.0411(18) -0.236(2) 0.104(18) Uani 1 1 d . . .
H49A H -0.4008 1.0157 -0.2440 0.125 Uiso 1 1 calc R . .
C50 C -0.100(3) 0.0709(13) 0.617(2) 0.081(14) Uani 1 1 d . . .
C51 C -0.433(3) 1.0485(16) -0.1784(19) 0.083(14) Uani 1 1 d . . .
C52 C -0.500(3) 0.9004(19) -0.190(2) 0.108(19) Uani 1 1 d . . .
H52A H -0.5173 0.8746 -0.2036 0.129 Uiso 1 1 calc R . .
C53 C -0.117(3) 1.1183(14) 0.827(3) 0.108(19) Uani 1 1 d D . .
H53A H -0.0703 1.1154 0.8487 0.130 Uiso 1 1 calc R . .
C54 C -0.339(3) 0.5003(15) 0.876(2) 0.094(16) Uani 1 1 d . . .
H54A H -0.3249 0.4798 0.8513 0.113 Uiso 1 1 calc R . .
C55 C -0.127(3) -0.1141(15) 0.678(3) 0.103(18) Uani 1 1 d . . .
H55A H -0.1667 -0.1186 0.6472 0.123 Uiso 1 1 calc R . .
C56 C -0.240(3) 1.0972(15) 0.803(2) 0.098(17) Uani 1 1 d . . .
H56A H -0.2769 1.0797 0.8093 0.118 Uiso 1 1 calc R . .
C57 C -0.342(3) 0.4920(16) 0.938(2) 0.104(18) Uani 1 1 d . . .
H57A H -0.3254 0.4669 0.9555 0.125 Uiso 1 1 calc R . .
C58 C -0.041(3) 1.0480(16) 0.946(3) 0.110(19) Uani 1 1 d . . .
H58A H -0.0288 1.0298 0.9174 0.132 Uiso 1 1 calc R . .
C59 C -0.103(3) 0.0483(14) 0.670(2) 0.092(16) Uani 1 1 d . . .
H59A H -0.1072 0.0622 0.7054 0.111 Uiso 1 1 calc R . .
C4A C -0.070(3) 0.2911(18) 0.610(3) 0.13(2) Uani 1 1 d . A .
H4AA H -0.0689 0.3204 0.6188 0.156 Uiso 1 1 calc R . .
H4AB H -0.0535 0.2765 0.6480 0.156 Uiso 1 1 calc R . .
C61 C -0.058(4) -0.1316(18) 0.774(3) 0.14(2) Uani 1 1 d . . .
H61A H -0.0512 -0.1479 0.8090 0.167 Uiso 1 1 calc R . .
C62 C -0.543(3) 0.9345(17) -0.200(2) 0.095(17) Uani 1 1 d . . .
H62A H -0.5899 0.9316 -0.2206 0.114 Uiso 1 1 calc R . .
C64 C -0.115(5) 0.9798(19) 0.369(4) 0.16(3) Uani 1 1 d . C .
H64A H -0.0652 0.9840 0.3877 0.191 Uiso 1 1 calc R . .
H64B H -0.1420 0.9736 0.4005 0.191 Uiso 1 1 calc R . .
C66 C -0.254(4) 1.1288(19) 0.761(3) 0.12(2) Uani 1 1 d . . .
H66A H -0.3006 1.1323 0.7384 0.146 Uiso 1 1 calc R . .
C67 C -0.304(3) 0.458(2) 1.094(3) 0.13(2) Uani 1 1 d . . .
H67A H -0.2672 0.4769 1.1091 0.155 Uiso 1 1 calc R . .
C68 C -0.101(3) 0.0061(13) 0.670(2) 0.090(15) Uani 1 1 d . . .
H68A H -0.1053 -0.0081 0.7055 0.108 Uiso 1 1 calc R . .
C69 C -0.413(4) 0.4433(18) 1.034(2) 0.13(2) Uani 1 1 d D . .
H69A H -0.4534 0.4519 1.0074 0.153 Uiso 1 1 calc R . .
C70 C -0.013(4) -0.1000(19) 0.768(3) 0.12(2) Uani 1 1 d . . .
H70A H 0.0268 -0.0953 0.7993 0.146 Uiso 1 1 calc R . .
C71 C -0.073(4) 1.098(2) 1.033(3) 0.14(2) Uani 1 1 d . . .
H71A H -0.0856 1.1150 1.0636 0.169 Uiso 1 1 calc R . .
C72 C -0.380(3) 0.543(2) 1.080(2) 0.107(19) Uani 1 1 d D . .
C73 C -0.144(4) 1.0182(19) 0.335(3) 0.13(3) Uani 1 1 d . . .
H73A H -0.1169 1.0235 0.3030 0.159 Uiso 1 1 calc R C .
H73B H -0.1933 1.0133 0.3162 0.159 Uiso 1 1 calc R . .
C74 C -0.141(3) 1.0540(17) 0.372(3) 0.13(2) Uani 1 1 d . C .
H74A H -0.0916 1.0577 0.3917 0.154 Uiso 1 1 calc R . .
H74B H -0.1675 1.0476 0.4049 0.154 Uiso 1 1 calc R . .
C75 C -0.348(4) 0.388(2) 1.089(3) 0.16(3) Uani 1 1 d D . .
H75A H -0.3417 0.3609 1.0998 0.189 Uiso 1 1 calc R . .
C76 C -0.123(3) 1.0920(17) 0.979(3) 0.12(2) Uani 1 1 d . . .
H76A H -0.1668 1.1052 0.9729 0.139 Uiso 1 1 calc R . .
C77 C -0.201(4) 1.1549(18) 0.752(3) 0.13(3) Uani 1 1 d . . .
H77A H -0.2108 1.1761 0.7230 0.160 Uiso 1 1 calc R . .
C78 C -0.433(3) 0.9052(18) -0.160(3) 0.11(2) Uani 1 1 d . . .
H78A H -0.4039 0.8821 -0.1518 0.137 Uiso 1 1 calc R . .
C79 C -0.474(4) 1.116(2) -0.212(3) 0.13(2) Uani 1 1 d . . .
H79A H -0.4915 1.1420 -0.2027 0.156 Uiso 1 1 calc R . .
C80 C -0.433(3) 1.070(2) -0.282(2) 0.12(2) Uani 1 1 d . . .
H80A H -0.4239 1.0638 -0.3203 0.148 Uiso 1 1 calc R . .
C81 C -0.348(4) 0.606(3) 1.133(3) 0.16(3) Uani 1 1 d . . .
H81A H -0.3239 0.6314 1.1378 0.187 Uiso 1 1 calc R . .
C82 C -0.134(4) 1.1500(16) 0.784(3) 0.13(2) Uani 1 1 d D . .
H82A H -0.0980 1.1682 0.7779 0.153 Uiso 1 1 calc R . .
C83 C 0.006(3) 1.056(2) 0.999(3) 0.13(3) Uani 1 1 d . . .
H83A H 0.0508 1.0427 1.0056 0.161 Uiso 1 1 calc R . .
C46 C -0.008(3) 1.081(2) 1.042(3) 0.13(2) Uani 1 1 d . . .
H46A H 0.0256 1.0873 1.0763 0.151 Uiso 1 1 calc R . .
C60 C -0.462(4) 1.108(2) -0.269(3) 0.13(2) Uani 1 1 d . . .
H60A H -0.4720 1.1280 -0.3000 0.161 Uiso 1 1 calc R . .
C95 C -0.429(3) 0.533(2) 1.117(2) 0.14(2) Uani 1 1 d D . .
H95A H -0.4564 0.5093 1.1111 0.169 Uiso 1 1 calc R . .
C87 C -0.114(4) -0.1391(18) 0.728(3) 0.13(2) Uani 1 1 d . . .
H87A H -0.1446 -0.1614 0.7311 0.152 Uiso 1 1 calc R . .
C94 C -0.339(4) 0.578(2) 1.088(3) 0.14(3) Uani 1 1 d . . .
H94A H -0.3045 0.5821 1.0642 0.168 Uiso 1 1 calc R . .
C86 C -0.079(4) -0.1319(19) 0.493(3) 0.14(3) Uani 1 1 d D . .
H86A H -0.0465 -0.1513 0.4827 0.174 Uiso 1 1 calc R . .
C85 C -0.190(4) -0.096(2) 0.467(3) 0.15(3) Uani 1 1 d . . .
H85A H -0.2328 -0.0907 0.4399 0.179 Uiso 1 1 calc R . .
C84 C -0.144(5) -0.125(2) 0.455(3) 0.15(3) Uani 1 1 d . . .
H84A H -0.1571 -0.1413 0.4196 0.185 Uiso 1 1 calc R . .
C93 C -0.434(5) 0.560(2) 1.164(3) 0.18(3) Uani 1 1 d D . .
H93A H -0.4645 0.5541 1.1906 0.215 Uiso 1 1 calc R . .
C92 C -0.297(4) 0.418(3) 1.111(3) 0.16(3) Uani 1 1 d . . .
H92A H -0.2565 0.4093 1.1386 0.195 Uiso 1 1 calc R . .
C91 C -0.396(5) 0.594(3) 1.172(3) 0.18(3) Uani 1 1 d . . .
H91A H -0.4021 0.6113 1.2040 0.216 Uiso 1 1 calc R . .
C90 C -0.409(5) 0.402(2) 1.050(3) 0.17(3) Uani 1 1 d D . .
H90A H -0.4461 0.3838 1.0343 0.202 Uiso 1 1 calc R . .
C9A C -0.195(7) 0.293(5) 0.472(7) 0.16(4) Uiso 0.50 1 d PDU A 1
H9AA H -0.1664 0.3175 0.4664 0.197 Uiso 0.50 1 calc PR A 1
H9AB H -0.1817 0.2713 0.4463 0.197 Uiso 0.50 1 calc PR A 1
C10A C -0.273(7) 0.303(6) 0.455(8) 0.20(4) Uiso 0.50 1 d PDU A 1
H10A H -0.2949 0.2758 0.4563 0.235 Uiso 0.50 1 calc PR A 1
H10B H -0.2827 0.3170 0.4910 0.235 Uiso 0.50 1 calc PR A 1
C11A C -0.321(10) 0.323(5) 0.404(7) 0.22(5) Uiso 0.50 1 d PDU A 1
H11A H -0.3643 0.3326 0.4177 0.267 Uiso 0.50 1 calc PR A 1
H11D H -0.2974 0.3470 0.3902 0.267 Uiso 0.50 1 calc PR A 1
C9B C -0.221(8) 0.291(5) 0.488(6) 0.15(4) Uiso 0.50 1 d PDU A 2
H9BA H -0.2542 0.3130 0.4933 0.179 Uiso 0.50 1 calc PR A 2
H9BB H -0.1823 0.3048 0.4715 0.179 Uiso 0.50 1 calc PR A 2
C10B C -0.258(10) 0.267(5) 0.438(6) 0.19(4) Uiso 0.50 1 d PDU A 2
H10C H -0.3044 0.2589 0.4466 0.224 Uiso 0.50 1 calc PR A 2
H10D H -0.2307 0.2415 0.4351 0.224 Uiso 0.50 1 calc PR A 2
C11B C -0.267(8) 0.289(6) 0.379(7) 0.20(4) Uiso 0.50 1 d PDU A 2
H11B H -0.2412 0.3148 0.3837 0.243 Uiso 0.50 1 calc PR A 2
H11C H -0.2490 0.2725 0.3485 0.243 Uiso 0.50 1 calc PR A 2
C12A C -0.336(6) 0.296(4) 0.361(6) 0.27(5) Uiso 1 1 d DU . .
C5A C -0.236(7) 0.268(4) 0.649(7) 0.14(4) Uiso 0.50 1 d PDU A 1
H5AA H -0.2092 0.2512 0.6820 0.170 Uiso 0.50 1 calc PR A 1
H5AB H -0.2434 0.2948 0.6657 0.170 Uiso 0.50 1 calc PR A 1
C6A C -0.304(7) 0.249(5) 0.628(6) 0.19(4) Uiso 0.50 1 d PDU A 1
H6AA H -0.2981 0.2220 0.6106 0.224 Uiso 0.50 1 calc PR A 1
H6AB H -0.3332 0.2659 0.5970 0.224 Uiso 0.50 1 calc PR A 1
C5B C -0.262(9) 0.265(5) 0.611(6) 0.15(4) Uiso 0.50 1 d PDU A 2
H5BA H -0.2975 0.2844 0.5908 0.182 Uiso 0.50 1 calc PR A 2
H5BB H -0.2794 0.2377 0.5989 0.182 Uiso 0.50 1 calc PR A 2
C6B C -0.261(6) 0.268(5) 0.672(6) 0.18(4) Uiso 0.50 1 d PDU A 2
H6BA H -0.2742 0.2965 0.6806 0.215 Uiso 0.50 1 d PR A 2
H6BB H -0.2197 0.2607 0.7026 0.215 Uiso 0.50 1 d PR A 2
C7A C -0.339(6) 0.245(4) 0.684(6) 0.26(4) Uiso 1 1 d DU . .
C8A C -0.370(7) 0.279(4) 0.706(6) 0.36(8) Uiso 1 1 d DU A .
H8AA H -0.4176 0.2767 0.7142 0.534 Uiso 1 1 d R . .
H8AB H -0.3691 0.2980 0.6731 0.534 Uiso 1 1 d R . .
H8AC H -0.3377 0.2877 0.7418 0.534 Uiso 1 1 d R . .
C2E C -0.439(5) 0.639(3) 0.512(5) 0.20(3) Uiso 1 1 d U . .
H2EA H -0.4186 0.6536 0.4809 0.234 Uiso 1 1 calc R B .
H2EB H -0.4419 0.6587 0.5445 0.234 Uiso 1 1 calc R . .
C1B C -0.120(5) 0.946(3) 0.326(4) 0.20(4) Uiso 1 1 d . . .
H1BA H -0.1024 0.9211 0.3478 0.301 Uiso 1 1 calc R C .
H1BB H -0.0914 0.9515 0.2954 0.301 Uiso 1 1 calc R . .
H1BC H -0.1690 0.9418 0.3067 0.301 Uiso 1 1 calc R . .
C3E C -0.516(6) 0.628(3) 0.483(5) 0.23(4) Uiso 1 1 d U B .
H3EA H -0.5159 0.6082 0.4501 0.278 Uiso 1 1 calc R . .
H3EB H -0.5402 0.6156 0.5134 0.278 Uiso 1 1 calc R . .
C3A C -0.020(6) 0.281(4) 0.562(5) 0.24(5) Uiso 1 1 d . . .
H3AA H -0.0159 0.2513 0.5597 0.285 Uiso 1 1 calc R A .
H3AB H -0.0444 0.2903 0.5219 0.285 Uiso 1 1 calc R . .
C2A C 0.044(9) 0.296(5) 0.570(7) 0.35(9) Uiso 1 1 d . A .
H2AA H 0.0659 0.2927 0.6129 0.416 Uiso 1 1 calc R . .
H2AB H 0.0417 0.3248 0.5602 0.416 Uiso 1 1 calc R . .
C1A C 0.086(8) 0.274(5) 0.532(7) 0.34(9) Uiso 1 1 d . . .
H1AA H 0.1354 0.2814 0.5448 0.514 Uiso 1 1 calc R A .
H1AB H 0.0701 0.2824 0.4901 0.514 Uiso 1 1 calc R . .
H1AC H 0.0796 0.2452 0.5360 0.514 Uiso 1 1 calc R . .
C1E C -0.393(4) 0.609(2) 0.535(3) 0.15(2) Uiso 1 1 d U B .
H1EA H -0.3866 0.5911 0.5014 0.175 Uiso 1 1 calc R . .
H1EB H -0.4166 0.5923 0.5621 0.175 Uiso 1 1 calc R . .
C4E C -0.551(8) 0.665(4) 0.460(7) 0.34(7) Uiso 1 1 d U . .
H4EA H -0.5994 0.6585 0.4413 0.505 Uiso 1 1 calc R B .
H4EB H -0.5261 0.6764 0.4299 0.505 Uiso 1 1 calc R . .
H4EC H -0.5505 0.6838 0.4930 0.505 Uiso 1 1 calc R . .
C5E C -0.224(7) 0.674(3) 0.607(6) 0.13(3) Uiso 0.50 1 d PDU B 1
H5EA H -0.2122 0.6763 0.6518 0.152 Uiso 0.50 1 calc PR B 1
H5EB H -0.1788 0.6699 0.5932 0.152 Uiso 0.50 1 calc PR B 1
C6E C -0.253(8) 0.715(3) 0.583(7) 0.15(3) Uiso 0.50 1 d PDU B 1
H6EA H -0.3018 0.7159 0.5911 0.181 Uiso 0.50 1 calc PR B 1
H6EB H -0.2574 0.7132 0.5391 0.181 Uiso 0.50 1 calc PR B 1
C7E C -0.224(8) 0.758(4) 0.599(8) 0.17(4) Uiso 0.50 1 d PDU B 1
H7EA H -0.2041 0.7573 0.6430 0.203 Uiso 0.50 1 calc PR B 1
H7EB H -0.1830 0.7611 0.5787 0.203 Uiso 0.50 1 calc PR B 1
C8E C -0.263(12) 0.794(6) 0.589(11) 0.28(9) Uiso 0.50 1 d PDU B 1
H8EA H -0.2323 0.8171 0.5993 0.414 Uiso 0.50 1 calc PR B 1
H8EB H -0.3000 0.7939 0.6134 0.414 Uiso 0.50 1 calc PR B 1
H8EC H -0.2851 0.7953 0.5462 0.414 Uiso 0.50 1 calc PR B 1
C5F C -0.279(6) 0.689(4) 0.598(6) 0.13(3) Uiso 0.50 1 d PDU B 2
H5FA H -0.3195 0.7022 0.5722 0.150 Uiso 0.50 1 calc PR B 2
H5FB H -0.2815 0.6956 0.6403 0.150 Uiso 0.50 1 calc PR B 2
C6F C -0.213(7) 0.708(4) 0.584(7) 0.15(3) Uiso 0.50 1 d PDU B 2
H6FA H -0.1762 0.6870 0.5937 0.178 Uiso 0.50 1 calc PR B 2
H6FB H -0.2214 0.7111 0.5398 0.178 Uiso 0.50 1 calc PR B 2
C7F C -0.178(9) 0.747(4) 0.608(8) 0.18(4) Uiso 0.50 1 d PDU B 2
H7FA H -0.1486 0.7445 0.6463 0.215 Uiso 0.50 1 calc PR B 2
C8F C -0.182(11) 0.787(5) 0.581(9) 0.22(7) Uiso 0.50 1 d PDU B 2
H8FA H -0.1856 0.8070 0.6117 0.332 Uiso 0.50 1 calc PR B 2
H8FB H -0.2229 0.7883 0.5488 0.332 Uiso 0.50 1 calc PR B 2
H8FC H -0.1391 0.7918 0.5644 0.332 Uiso 0.50 1 calc PR B 2
C9E C -0.221(5) 0.565(3) 0.574(4) 0.09(3) Uiso 0.50 1 d PDU B 2
H9EA H -0.2521 0.5415 0.5642 0.112 Uiso 0.50 1 calc PR B 2
H9EB H -0.1956 0.5697 0.5405 0.112 Uiso 0.50 1 calc PR B 2
C10E C -0.167(7) 0.557(4) 0.634(6) 0.14(3) Uiso 0.50 1 d PDU B 2
H10F H -0.1397 0.5823 0.6425 0.164 Uiso 0.50 1 d PR B 2
H10E H -0.1920 0.5520 0.6673 0.164 Uiso 0.50 1 d PR B 2
C11E C -0.121(8) 0.521(4) 0.629(7) 0.17(4) Uiso 0.50 1 d PDU B 2
H11F H -0.1439 0.4948 0.6329 0.200 Uiso 0.50 1 calc PR B 2
H11G H -0.0992 0.5214 0.5922 0.200 Uiso 0.50 1 calc PR B 2
C12E C -0.074(11) 0.533(6) 0.682(8) 0.24(6) Uiso 0.50 1 d PDU B 2
H12B H -0.0352 0.5144 0.6906 0.354 Uiso 0.50 1 calc PR B 2
H12C H -0.0998 0.5343 0.7152 0.354 Uiso 0.50 1 calc PR B 2
H12D H -0.0560 0.5604 0.6753 0.354 Uiso 0.50 1 calc PR B 2
C9F C -0.198(7) 0.585(4) 0.598(7) 0.13(3) Uiso 0.50 1 d PDU B 1
H9FA H -0.1718 0.5936 0.5661 0.158 Uiso 0.50 1 calc PR B 1
H9FB H -0.1694 0.5942 0.6363 0.158 Uiso 0.50 1 calc PR B 1
C10F C -0.193(8) 0.542(4) 0.599(8) 0.15(3) Uiso 0.50 1 d PDU B 1
H10G H -0.2301 0.5344 0.5643 0.181 Uiso 0.50 1 calc PR B 1
H10H H -0.2148 0.5354 0.6346 0.181 Uiso 0.50 1 calc PR B 1
C11F C -0.142(7) 0.505(4) 0.600(6) 0.15(4) Uiso 0.50 1 d PDU B 1
H11H H -0.1710 0.4815 0.5831 0.175 Uiso 0.50 1 calc PR B 1
H11I H -0.1101 0.5113 0.5721 0.175 Uiso 0.50 1 calc PR B 1
C12F C -0.099(9) 0.492(5) 0.656(7) 0.18(6) Uiso 0.50 1 d PDU B 1
H12E H -0.0692 0.4695 0.6485 0.269 Uiso 0.50 1 calc PR B 1
H12F H -0.1299 0.4829 0.6839 0.269 Uiso 0.50 1 calc PR B 1
H12G H -0.0701 0.5144 0.6744 0.269 Uiso 0.50 1 calc PR B 1
C13A C -0.276(8) 1.140(5) 0.343(7) 0.17(4) Uiso 0.50 1 d PDU C 1
H13A H -0.2690 1.1688 0.3516 0.204 Uiso 0.50 1 calc PR C 1
H13D H -0.3085 1.1370 0.3038 0.204 Uiso 0.50 1 calc PR C 1
C14A C -0.309(7) 1.121(5) 0.391(8) 0.21(4) Uiso 0.50 1 d PDU C 1
H14A H -0.2731 1.1131 0.4253 0.254 Uiso 0.50 1 calc PR C 1
H14B H -0.3363 1.0966 0.3749 0.254 Uiso 0.50 1 calc PR C 1
C13B C -0.294(10) 1.119(4) 0.352(8) 0.17(4) Uiso 0.50 1 d PDU C 2
H13B H -0.3282 1.1183 0.3140 0.208 Uiso 0.50 1 calc PR C 2
H13C H -0.3057 1.0976 0.3791 0.208 Uiso 0.50 1 calc PR C 2
C14B C -0.297(7) 1.159(5) 0.381(8) 0.22(4) Uiso 0.50 1 d PDU C 2
H14C H -0.3021 1.1809 0.3511 0.266 Uiso 0.50 1 calc PR C 2
H14D H -0.2541 1.1637 0.4117 0.266 Uiso 0.50 1 calc PR C 2
C15A C -0.363(6) 1.156(4) 0.411(6) 0.28(5) Uiso 1 1 d DU . .
C16A C -0.426(6) 1.145(5) 0.374(7) 0.35(8) Uiso 1 1 d DU C .
H16A H -0.4622 1.1651 0.3791 0.524 Uiso 1 1 calc R . .
H16B H -0.4412 1.1184 0.3865 0.524 Uiso 1 1 calc R . .
H16C H -0.4206 1.1441 0.3323 0.524 Uiso 1 1 calc R . .
C9D C -0.184(9) 0.721(5) 0.831(7) 0.18(4) Uiso 0.50 1 d PDU D 1
H9DA H -0.1624 0.7474 0.8234 0.213 Uiso 0.50 1 calc PR D 1
H9DB H -0.1606 0.7113 0.8707 0.213 Uiso 0.50 1 calc PR D 1
C10D C -0.175(6) 0.693(5) 0.785(8) 0.19(4) Uiso 0.50 1 d PDU D 1
H10I H -0.2091 0.6975 0.7474 0.226 Uiso 0.50 1 calc PR D 1
H10J H -0.1788 0.6647 0.7987 0.226 Uiso 0.50 1 calc PR D 1
C11D C -0.098(7) 0.704(5) 0.779(9) 0.20(4) Uiso 0.50 1 d PDU D 1
H11J H -0.0958 0.7094 0.7362 0.241 Uiso 0.50 1 calc PR D 1
H11K H -0.0832 0.7292 0.8020 0.241 Uiso 0.50 1 calc PR D 1
C12D C -0.052(8) 0.671(6) 0.802(10) 0.23(7) Uiso 0.50 1 d PDU D 1
H12H H -0.0036 0.6778 0.7981 0.342 Uiso 0.50 1 calc PR D 1
H12I H -0.0668 0.6467 0.7783 0.342 Uiso 0.50 1 calc PR D 1
H12J H -0.0544 0.6663 0.8440 0.342 Uiso 0.50 1 calc PR D 1
C9C C -0.227(6) 0.720(4) 0.785(6) 0.13(3) Uiso 0.50 1 d PDU D 2
H9CA H -0.2493 0.7057 0.7484 0.154 Uiso 0.50 1 calc PR D 2
H9CB H -0.2121 0.7468 0.7719 0.154 Uiso 0.50 1 calc PR D 2
C10C C -0.162(7) 0.698(6) 0.809(8) 0.19(4) Uiso 0.50 1 d PDU D 2
H10K H -0.1796 0.6731 0.8258 0.226 Uiso 0.50 1 calc PR D 2
H10L H -0.1412 0.7142 0.8451 0.226 Uiso 0.50 1 calc PR D 2
C11C C -0.099(9) 0.684(5) 0.785(9) 0.20(4) Uiso 0.50 1 d PDU D 2
H11L H -0.0879 0.7079 0.7629 0.238 Uiso 0.50 1 calc PR D 2
H11M H -0.0625 0.6837 0.8223 0.238 Uiso 0.50 1 calc PR D 2
C12C C -0.072(11) 0.652(6) 0.751(9) 0.22(7) Uiso 0.50 1 d PDU D 2
H12K H -0.0259 0.6605 0.7423 0.337 Uiso 0.50 1 calc PR D 2
H12L H -0.1046 0.6476 0.7134 0.337 Uiso 0.50 1 calc PR D 2
H12M H -0.0660 0.6272 0.7747 0.337 Uiso 0.50 1 calc PR D 2
C1C C -0.401(11) 0.739(6) 0.772(6) 0.22(4) Uiso 0.50 1 d PDU D 1
H1CA H -0.4326 0.7161 0.7760 0.266 Uiso 0.50 1 calc PR D 1
H1CB H -0.4248 0.7642 0.7817 0.266 Uiso 0.50 1 calc PR D 1
C2C C -0.388(9) 0.741(7) 0.711(6) 0.24(4) Uiso 0.50 1 d PDU D 1
H2CA H -0.3854 0.7136 0.6951 0.285 Uiso 0.50 1 calc PR D 1
H2CB H -0.3430 0.7551 0.7108 0.285 Uiso 0.50 1 calc PR D 1
C3C C -0.452(11) 0.766(6) 0.671(6) 0.25(5) Uiso 0.50 1 d PDU D 1
H3CA H -0.4979 0.7564 0.6787 0.305 Uiso 0.50 1 calc PR D 1
H3CB H -0.4475 0.7951 0.6792 0.305 Uiso 0.50 1 calc PR D 1
C4C C -0.446(14) 0.758(8) 0.608(8) 0.28(8) Uiso 0.50 1 d PDU D 1
H4CA H -0.4765 0.7759 0.5815 0.420 Uiso 0.50 1 calc PR D 1
H4CB H -0.4595 0.7296 0.5983 0.420 Uiso 0.50 1 calc PR D 1
H4CC H -0.3969 0.7617 0.6034 0.420 Uiso 0.50 1 calc PR D 1
C5C C -0.295(6) 0.710(4) 0.924(6) 0.13(3) Uiso 0.50 1 d PDU D 1
H5CA H -0.2541 0.6911 0.9308 0.151 Uiso 0.50 1 calc PR D 1
H5CB H -0.2817 0.7331 0.9515 0.151 Uiso 0.50 1 calc PR D 1
C6C C -0.354(5) 0.689(5) 0.945(6) 0.17(4) Uiso 0.50 1 d PDU D 1
H6CA H -0.3815 0.6780 0.9070 0.206 Uiso 0.50 1 calc PR D 1
H6CB H -0.3309 0.6650 0.9664 0.206 Uiso 0.50 1 calc PR D 1
C7C C -0.406(7) 0.700(5) 0.979(6) 0.24(5) Uiso 0.50 1 d PDU D 1
H7CA H -0.4350 0.7212 0.9560 0.284 Uiso 0.50 1 calc PR D 1
H7CB H -0.3812 0.7123 1.0164 0.284 Uiso 0.50 1 calc PR D 1
C8C C -0.455(8) 0.671(6) 0.996(9) 0.33(12) Uiso 0.50 1 d PDU D 1
H8CA H -0.4857 0.6844 1.0202 0.501 Uiso 0.50 1 calc PR D 1
H8CB H -0.4288 0.6493 1.0205 0.501 Uiso 0.50 1 calc PR D 1
H8CC H -0.4838 0.6590 0.9604 0.501 Uiso 0.50 1 calc PR D 1
C1D C -0.416(12) 0.749(7) 0.793(6) 0.22(5) Uiso 0.50 1 d PDU D 2
H1DA H -0.4445 0.7245 0.7937 0.266 Uiso 0.50 1 calc PR D 2
H1DB H -0.4316 0.7678 0.8230 0.266 Uiso 0.50 1 calc PR D 2
C2D C -0.441(12) 0.768(5) 0.736(6) 0.24(4) Uiso 0.50 1 d PDU D 2
H2DA H -0.4189 0.7944 0.7343 0.291 Uiso 0.50 1 calc PR D 2
H2DB H -0.4927 0.7716 0.7304 0.291 Uiso 0.50 1 calc PR D 2
C3D C -0.424(10) 0.741(7) 0.685(6) 0.25(4) Uiso 0.50 1 d PDU D 2
H3DA H -0.3807 0.7509 0.6720 0.300 Uiso 0.50 1 calc PR D 2
H3DB H -0.4143 0.7128 0.7000 0.300 Uiso 0.50 1 calc PR D 2
C4D C -0.482(12) 0.740(7) 0.632(8) 0.27(8) Uiso 0.50 1 d PDU D 2
H4DA H -0.4713 0.7202 0.6029 0.398 Uiso 0.50 1 calc PR D 2
H4DB H -0.4873 0.7668 0.6138 0.398 Uiso 0.50 1 calc PR D 2
H4DC H -0.5257 0.7323 0.6454 0.398 Uiso 0.50 1 calc PR D 2
C8D C -0.512(7) 0.717(7) 0.944(11) 0.29(11) Uiso 0.50 1 d PDU D 2
H8DA H -0.5342 0.7380 0.9647 0.437 Uiso 0.50 1 calc PR D 2
H8DB H -0.5070 0.6922 0.9682 0.437 Uiso 0.50 1 calc PR D 2
H8DC H -0.5417 0.7114 0.9048 0.437 Uiso 0.50 1 calc PR D 2
C5D C -0.328(6) 0.716(5) 0.920(8) 0.15(4) Uiso 0.50 1 d PDU D 2
H5DA H -0.2944 0.6952 0.9387 0.182 Uiso 0.50 1 calc PR D 2
H5DB H -0.3214 0.7403 0.9469 0.182 Uiso 0.50 1 calc PR D 2
C6D C -0.399(5) 0.701(5) 0.914(6) 0.20(4) Uiso 0.50 1 d PDU D 2
H6DA H -0.4187 0.6951 0.8719 0.236 Uiso 0.50 1 calc PR D 2
H6DB H -0.4007 0.6767 0.9387 0.236 Uiso 0.50 1 calc PR D 2
C7D C -0.438(8) 0.732(5) 0.935(10) 0.23(6) Uiso 0.50 1 d PDU D 2
H7DA H -0.4445 0.7540 0.9051 0.276 Uiso 0.50 1 calc PR D 2
H7DB H -0.4122 0.7422 0.9731 0.276 Uiso 0.50 1 calc PR D 2
C17A C -0.100(4) 1.161(2) 0.329(3) 0.14(2) Uiso 1 1 d DU C 1
H17A H -0.0816 1.1707 0.3704 0.168 Uiso 1 1 calc R C 1
H17B H -0.0605 1.1478 0.3143 0.168 Uiso 1 1 calc R C 1
C18A C -0.122(8) 1.196(4) 0.292(8) 0.18(4) Uiso 0.50 1 d PDU C 1
H18B H -0.1701 1.2029 0.2978 0.211 Uiso 0.50 1 calc PR C 1
H18C H -0.1269 1.1866 0.2493 0.211 Uiso 0.50 1 calc PR C 1
C19A C -0.079(9) 1.234(5) 0.298(7) 0.19(5) Uiso 0.50 1 d PDU C 1
H19A H -0.0499 1.2326 0.2666 0.229 Uiso 0.50 1 calc PR C 1
H19B H -0.1125 1.2562 0.2874 0.229 Uiso 0.50 1 calc PR C 1
C20A C -0.030(11) 1.247(7) 0.355(8) 0.22(7) Uiso 0.50 1 d PDU C 1
H20A H 0.0029 1.2671 0.3445 0.333 Uiso 0.50 1 calc PR C 1
H20B H -0.0039 1.2235 0.3735 0.333 Uiso 0.50 1 calc PR C 1
H20C H -0.0576 1.2587 0.3826 0.333 Uiso 0.50 1 calc PR C 1
C18B C -0.121(7) 1.201(4) 0.350(7) 0.15(4) Uiso 0.50 1 d PDU E 2
H18D H -0.1269 1.1980 0.3924 0.176 Uiso 0.50 1 d PR E 2
H18E H -0.1679 1.2081 0.3262 0.176 Uiso 0.50 1 d PR E 2
C19B C -0.065(9) 1.235(5) 0.352(8) 0.20(5) Uiso 0.50 1 d PDU E 2
H19C H -0.0880 1.2615 0.3501 0.234 Uiso 0.50 1 calc PR E 2
H19D H -0.0303 1.2328 0.3895 0.234 Uiso 0.50 1 calc PR E 2
C20B C -0.030(10) 1.230(6) 0.301(8) 0.20(7) Uiso 0.50 1 d PDU E 2
H20D H -0.0230 1.2563 0.2838 0.297 Uiso 0.50 1 calc PR E 2
H20E H -0.0597 1.2132 0.2701 0.297 Uiso 0.50 1 calc PR E 2
H20F H 0.0151 1.2165 0.3137 0.297 Uiso 0.50 1 calc PR E 2

loop_
_atom_site_aniso_label
_atom_site_aniso_U_11
_atom_site_aniso_U_22
_atom_site_aniso_U_33
_atom_site_aniso_U_23
_atom_site_aniso_U_13
_atom_site_aniso_U_12
Sn1 0.121(3) 0.0671(18) 0.090(2) 0.0078(17) 0.006(2) 0.0053(18)
Sn2 0.121(3) 0.079(2) 0.0645(19) -0.0112(16) -0.0056(19) -0.0019(19)
Sn3 0.152(3) 0.0682(18) 0.082(2) -0.0182(15) 0.044(2) -0.0342(18)
Sn4 0.126(3) 0.0772(19) 0.0628(18) 0.0111(15) 0.0257(18) -0.0055(18)
N1 0.12(3) 0.060(19) 0.08(2) 0.003(17) 0.01(2) 0.00(2)
N2 0.22(6) 0.09(3) 0.09(3) 0.00(3) -0.01(3) 0.01(3)
N3 0.14(3) 0.09(3) 0.09(3) -0.02(2) 0.02(3) -0.03(3)
N4 0.10(3) 0.10(3) 0.046(18) -0.005(18) 0.002(18) -0.01(2)
N5 0.20(4) 0.08(2) 0.10(3) -0.02(2) 0.06(3) -0.03(3)
N6 0.10(2) 0.056(19) 0.10(3) -0.007(19) 0.02(2) -0.014(18)
N7 0.28(6) 0.09(3) 0.11(3) -0.04(2) 0.10(3) -0.06(3)
N8 0.13(3) 0.12(3) 0.07(2) 0.03(2) 0.03(2) 0.01(3)
O1 0.23(4) 0.07(2) 0.08(2) 0.006(17) 0.03(3) 0.01(2)
O2 0.15(3) 0.063(17) 0.09(2) 0.004(17) 0.00(2) 0.011(19)
O3 0.11(2) 0.11(2) 0.054(16) 0.007(16) -0.002(16) -0.025(19)
O4 0.12(2) 0.11(2) 0.066(19) -0.018(18) -0.003(18) -0.03(2)
O5 0.28(4) 0.09(2) 0.11(2) -0.04(2) 0.09(3) -0.07(3)
O6 0.16(3) 0.09(2) 0.060(16) -0.002(15) 0.035(18) -0.031(19)
O7 0.14(3) 0.073(18) 0.058(16) -0.007(14) 0.023(17) -0.009(18)
O8 0.18(3) 0.064(17) 0.11(2) -0.019(17) 0.06(2) -0.035(19)
C1 0.07(2) 0.08(2) 0.05(2) -0.001(19) 0.008(19) 0.00(2)
C2 0.08(3) 0.07(2) 0.05(2) -0.008(18) 0.009(19) -0.01(2)
C3 0.13(4) 0.07(3) 0.07(3) 0.00(2) 0.02(3) 0.00(3)
C4 0.07(2) 0.07(2) 0.06(2) -0.002(19) 0.01(2) 0.00(2)
C5 0.10(3) 0.08(3) 0.06(2) 0.00(2) 0.02(2) -0.01(2)
C6 0.07(3) 0.10(3) 0.05(2) -0.01(2) 0.006(19) 0.00(2)
C7 0.07(2) 0.07(2) 0.06(2) 0.00(2) 0.01(2) 0.00(2)
C8 0.07(2) 0.08(3) 0.05(2) 0.004(19) 0.015(19) 0.00(2)
C9 0.09(3) 0.07(3) 0.07(3) -0.02(2) 0.01(2) -0.01(2)
C10 0.08(3) 0.06(2) 0.09(3) -0.01(2) 0.02(2) 0.00(2)
C11 0.08(3) 0.08(2) 0.05(2) 0.003(19) 0.01(2) -0.01(2)
C12 0.09(3) 0.09(3) 0.06(2) -0.01(2) 0.01(2) -0.02(2)
C13 0.10(3) 0.07(2) 0.08(3) 0.00(2) 0.01(3) 0.00(2)
C14 0.10(3) 0.06(2) 0.07(3) 0.01(2) 0.01(2) 0.00(2)
C15 0.10(3) 0.06(2) 0.08(3) 0.01(2) 0.02(2) 0.01(2)
C16 0.11(3) 0.06(2) 0.09(3) -0.02(2) 0.04(2) -0.02(2)
C17 0.15(4) 0.08(3) 0.06(2) -0.01(2) 0.05(3) -0.03(3)
C18 0.07(3) 0.10(3) 0.07(3) 0.00(3) 0.01(2) 0.00(3)
C19 0.12(4) 0.07(3) 0.07(3) 0.00(2) -0.01(3) 0.00(3)
C20 0.12(3) 0.06(2) 0.09(3) -0.02(2) 0.04(3) -0.02(2)
C21 0.10(3) 0.06(2) 0.09(3) -0.01(2) 0.02(3) -0.01(2)
C22 0.11(4) 0.09(3) 0.08(3) 0.01(3) 0.01(3) -0.01(3)
C23 0.11(3) 0.06(2) 0.07(3) 0.01(2) 0.02(2) 0.00(2)
C24 0.12(3) 0.08(3) 0.08(3) -0.02(2) 0.04(3) -0.03(3)
C25 0.09(3) 0.10(3) 0.05(2) 0.00(2) 0.02(2) -0.03(3)
C26 0.09(3) 0.08(3) 0.06(2) -0.01(2) 0.00(2) 0.00(2)
C27 0.08(3) 0.08(3) 0.06(2) -0.01(2) 0.00(2) -0.02(2)
C28 0.12(4) 0.07(2) 0.07(3) 0.01(2) 0.02(3) 0.01(3)
C29 0.10(3) 0.06(2) 0.08(3) -0.01(2) 0.04(2) -0.02(2)
C30 0.09(3) 0.12(4) 0.06(2) 0.00(2) 0.03(2) 0.00(3)
C31 0.10(3) 0.09(3) 0.07(3) 0.00(2) 0.03(2) 0.00(3)
C32 0.13(4) 0.08(3) 0.06(2) 0.00(2) 0.02(3) 0.01(3)
C33 0.07(3) 0.09(3) 0.04(2) -0.01(2) 0.010(19) 0.00(2)
C34 0.09(3) 0.06(2) 0.08(3) -0.01(2) 0.03(2) -0.01(2)
C35 0.09(3) 0.06(2) 0.08(3) 0.00(2) 0.02(2) -0.02(2)
C36 0.09(3) 0.07(2) 0.05(2) -0.008(18) 0.021(19) -0.02(2)
C37 0.19(5) 0.08(3) 0.08(3) -0.03(2) 0.06(3) -0.04(3)
C38 0.17(4) 0.07(3) 0.07(3) -0.01(2) 0.04(3) -0.03(3)
C39 0.10(3) 0.12(4) 0.08(3) 0.01(3) 0.03(3) 0.00(3)
C40 0.10(4) 0.11(4) 0.10(4) -0.01(3) 0.01(3) -0.02(3)
C41 0.14(4) 0.07(3) 0.07(3) 0.00(2) 0.01(3) -0.01(3)
C42 0.09(3) 0.07(2) 0.06(2) 0.00(2) 0.02(2) -0.01(2)
C43 0.11(4) 0.11(4) 0.07(3) 0.01(3) 0.00(3) -0.01(3)
C44 0.07(3) 0.11(4) 0.08(3) -0.02(3) 0.00(2) 0.01(3)
C45 0.12(4) 0.09(3) 0.11(4) -0.02(3) 0.00(4) 0.01(3)
C47 0.10(3) 0.07(2) 0.07(3) -0.01(2) 0.02(2) -0.02(2)
C48 0.14(4) 0.08(3) 0.09(3) -0.02(3) 0.05(3) -0.03(3)
C49 0.13(4) 0.13(4) 0.05(2) 0.00(3) 0.01(3) -0.03(3)
C50 0.11(3) 0.07(2) 0.07(3) 0.01(2) 0.02(2) 0.00(2)
C51 0.09(3) 0.10(3) 0.05(2) 0.00(2) 0.01(2) -0.01(3)
C52 0.11(4) 0.14(4) 0.08(3) -0.02(3) 0.00(3) -0.03(3)
C53 0.13(4) 0.08(3) 0.13(4) 0.02(3) 0.04(3) -0.02(3)
C54 0.13(4) 0.09(3) 0.07(3) 0.01(2) 0.04(3) 0.02(3)
C55 0.11(4) 0.08(3) 0.12(4) 0.00(3) 0.03(3) 0.00(3)
C56 0.12(4) 0.09(3) 0.09(3) 0.00(3) 0.02(3) -0.02(3)
C57 0.14(4) 0.10(3) 0.07(3) 0.02(3) 0.03(3) 0.03(3)
C58 0.10(4) 0.10(3) 0.13(4) -0.04(3) 0.01(3) 0.00(3)
C59 0.14(4) 0.07(3) 0.07(3) 0.00(2) 0.03(3) 0.00(3)
C4A 0.16(5) 0.08(4) 0.15(5) 0.00(4) 0.01(5) 0.00(4)
C61 0.20(6) 0.11(4) 0.12(4) 0.04(3) 0.07(4) 0.05(4)
C62 0.08(3) 0.13(4) 0.08(3) -0.01(3) 0.00(3) -0.02(3)
C64 0.19(7) 0.10(4) 0.18(7) 0.02(5) 0.00(6) 0.00(5)
C66 0.15(5) 0.12(4) 0.09(4) 0.02(3) 0.01(4) 0.01(4)
C67 0.11(4) 0.16(5) 0.12(4) 0.05(4) 0.03(4) 0.02(4)
C68 0.14(4) 0.06(2) 0.07(3) 0.01(2) 0.04(3) 0.01(3)
C69 0.17(5) 0.13(5) 0.08(3) 0.04(3) 0.03(4) 0.02(4)
C70 0.15(5) 0.12(5) 0.09(4) 0.00(3) 0.00(4) 0.02(4)
C71 0.15(5) 0.14(4) 0.14(4) -0.08(4) 0.04(4) -0.03(4)
C72 0.12(4) 0.16(5) 0.05(2) 0.00(3) 0.02(3) 0.01(4)
C73 0.13(5) 0.11(4) 0.15(6) 0.00(4) 0.00(4) 0.00(4)
C74 0.14(5) 0.11(4) 0.11(4) -0.03(3) -0.04(4) 0.02(4)
C75 0.21(7) 0.15(5) 0.14(5) 0.05(4) 0.08(5) 0.05(5)
C76 0.10(4) 0.10(4) 0.15(5) -0.05(3) 0.03(4) -0.01(3)
C77 0.21(7) 0.09(4) 0.10(4) 0.01(3) 0.03(4) -0.01(4)
C78 0.12(4) 0.10(4) 0.12(4) -0.03(3) 0.02(4) 0.02(3)
C79 0.16(6) 0.11(4) 0.11(5) 0.00(4) -0.01(4) -0.01(4)
C80 0.14(4) 0.16(5) 0.06(3) 0.01(3) 0.02(3) -0.05(4)
C81 0.15(6) 0.21(7) 0.11(5) -0.05(5) 0.01(4) 0.01(5)
C82 0.17(5) 0.08(3) 0.13(5) 0.00(3) 0.05(4) -0.04(4)
C83 0.11(4) 0.12(5) 0.15(6) -0.03(4) -0.02(4) 0.02(4)
C46 0.12(4) 0.13(5) 0.13(5) -0.03(4) 0.00(4) -0.01(4)
C60 0.17(6) 0.15(5) 0.07(4) 0.03(4) -0.01(4) -0.05(4)
C95 0.17(5) 0.17(6) 0.10(4) 0.03(4) 0.08(4) 0.04(5)
C87 0.17(5) 0.08(4) 0.13(5) 0.02(3) 0.06(4) 0.00(4)
C94 0.13(5) 0.19(7) 0.11(4) -0.04(5) 0.04(4) -0.02(5)
C86 0.22(7) 0.10(4) 0.13(5) -0.03(4) 0.05(5) 0.01(4)
C85 0.14(5) 0.18(7) 0.12(5) 0.01(5) -0.01(4) -0.04(5)
C84 0.20(7) 0.15(6) 0.11(5) -0.04(4) 0.01(5) -0.06(5)
C93 0.25(7) 0.18(7) 0.14(5) 0.04(5) 0.11(5) 0.01(6)
C92 0.16(6) 0.19(7) 0.15(6) 0.07(5) 0.07(5) 0.06(5)
C91 0.23(7) 0.25(9) 0.07(4) 0.00(5) 0.06(4) 0.09(7)
C90 0.22(7) 0.17(7) 0.13(5) 0.04(5) 0.07(5) 0.00(6)

loop_
_atom_type_symbol
_atom_type_description
_atom_type_scat_dispersion_real
_atom_type_scat_dispersion_imag
_atom_type_scat_source
C C 0.0033 0.0016 'International Tables Vol C Tables 4.2.6.8 and 6.1.1.4'
H H 0.0000 0.0000 'International Tables Vol C Tables 4.2.6.8 and 6.1.1.4'
N N 0.0061 0.0033 'International Tables Vol C Tables 4.2.6.8 and 6.1.1.4'
O O 0.0106 0.0060 'International Tables Vol C Tables 4.2.6.8 and 6.1.1.4'
Sn Sn -0.6537 1.4246 'International Tables Vol C Tables 4.2.6.8 and 6.1.1.4'

loop_
_geom_angle_atom_site_label_1
_geom_angle_atom_site_label_2
_geom_angle_atom_site_label_3
_geom_angle
C5B Sn1 C9B 101(6)
C5B Sn1 C4A 133(4)
C9B Sn1 C4A 119(5)
C5B Sn1 O2 99(5)
C9B Sn1 O2 95(4)
C4A Sn1 O2 99.5(19)
C5B Sn1 C5A 24(5)
C9B Sn1 C5A 123(6)
C4A Sn1 C5A 109(4)
O2 Sn1 C5A 104(4)
C5B Sn1 C9A 117(5)
C9B Sn1 C9A 16(6)
C4A Sn1 C9A 105(4)
O2 Sn1 C9A 91(4)
C5A Sn1 C9A 139(5)
C13A Sn2 O4 97(4)
C13A Sn2 C74 126(5)
O4 Sn2 C74 104.6(19)
C13A Sn2 C17A 110(5)
O4 Sn2 C17A 92(2)
C74 Sn2 C17A 118(3)
C13A Sn2 C13B 20(6)
O4 Sn2 C13B 99(5)
C74 Sn2 C13B 107(4)
C17A Sn2 C13B 130(4)
C9C Sn3 C1C 109(6)
C9C Sn3 O8 102(4)
C1C Sn3 O8 102(6)
C9C Sn3 C5C 118(5)
C1C Sn3 C5C 127(6)
O8 Sn3 C5C 92(4)
C9C Sn3 C5D 135(5)
C1C Sn3 C5D 110(6)
O8 Sn3 C5D 90(4)
C5C Sn3 C5D 18(5)
C9C Sn3 C1D 126(5)
C1C Sn3 C1D 18(7)
O8 Sn3 C1D 91(6)
C5C Sn3 C1D 114(5)
C5D Sn3 C1D 96(5)
C9C Sn3 C9D 30(5)
C1C Sn3 C9D 139(6)
O8 Sn3 C9D 89(4)
C5C Sn3 C9D 92(5)
C5D Sn3 C9D 109(5)
C1D Sn3 C9D 154(6)
C9F Sn4 O6 98(4)
C9F Sn4 C1E 130(4)
O6 Sn4 C1E 98(2)
C9F Sn4 C5E 90(5)
O6 Sn4 C5E 94(4)
C1E Sn4 C5E 136(4)
C9F Sn4 C5F 120(5)
O6 Sn4 C5F 90(3)
C1E Sn4 C5F 107(4)
C5E Sn4 C5F 30(4)
C9F Sn4 C9E 23(4)
O6 Sn4 C9E 105(3)
C1E Sn4 C9E 107(3)
C5E Sn4 C9E 112(4)
C5F Sn4 C9E 141(4)
C23 N1 C13 122(4)
C23 N1 C15 121(4)
C13 N1 C15 118(3)
C33 N4 C6 120(4)
C33 N4 C51 122(4)
C6 N4 C51 117(3)
C34 N6 C21 121(4)
C34 N6 C10 119(4)
C21 N6 C10 119(3)
C39 N8 C30 121(4)
C39 N8 C72 117(4)
C30 N8 C72 122(4)
C41 O2 Sn1 115(3)
C26 O4 Sn2 118(3)
C42 O6 Sn4 120(3)
C48 O8 Sn3 120(3)
C12 C1 C11 116(3)
C12 C1 C7 126(4)
C11 C1 C7 117(4)
C36 C2 C8 130(4)
C36 C2 H2A 114.9
C8 C2 H2A 114.9
C14 C3 C50 132(4)
C14 C3 H3A 113.8
C50 C3 H3A 113.8
C7 C4 C9 124(4)
C7 C4 C26 119(4)
C9 C4 C26 117(4)
C31 C5 C8 122(4)
C31 C5 H5A 118.8
C8 C5 H5A 118.8
C44 C6 C18 118(4)
C44 C6 N4 121(4)
C18 C6 N4 121(4)
C4 C7 C1 132(4)
C4 C7 H7A 114.0
C1 C7 H7A 114.0
C54 C8 C5 117(4)
C54 C8 C2 118(4)
C5 C8 C2 125(4)
N3 C9 C4 178(5)
C58 C10 C76 118(5)
C58 C10 N6 121(4)
C76 C10 N6 121(4)
C27 C11 C1 123(4)
C27 C11 H11E 118.5
C1 C11 H11E 118.5
C25 C12 C1 123(4)
C25 C12 H12A 118.7
C1 C12 H12A 118.7
C45 C13 C40 121(5)
C45 C13 N1 119(4)
C40 C13 N1 120(4)
C3 C14 C19 124(4)
C3 C14 C41 121(4)
C19 C14 C41 116(4)
C22 C15 C55 119(5)
C22 C15 N1 122(4)
C55 C15 N1 119(4)
C24 C16 C20 124(4)
C24 C16 C48 119(4)
C20 C16 C48 117(4)
N7 C17 C36 178(5)
C62 C18 C6 121(5)
C62 C18 H18A 119.6
C6 C18 H18A 119.5
N2 C19 C14 178(6)
N5 C20 C16 177(6)
C53 C21 C56 119(4)
C53 C21 N6 120(4)
C56 C21 N6 120(4)
C15 C22 C70 120(5)
C15 C22 H22A 119.9
C70 C22 H22A 119.9
C68 C23 N1 123(4)
C68 C23 C32 117(4)
N1 C23 C32 120(4)
C16 C24 C29 131(4)
C16 C24 H24A 114.3
C29 C24 H24A 114.3
C12 C25 C33 120(4)
C12 C25 H25A 119.9
C33 C25 H25A 119.9
O3 C26 O4 126(4)
O3 C26 C4 122(4)
O4 C26 C4 112(4)
C11 C27 C33 120(4)
C11 C27 H27A 120.1
C33 C27 H27A 120.1
C32 C28 C50 122(4)
C32 C28 H28A 119.1
C50 C28 H28A 119.1
C37 C29 C35 116(4)
C37 C29 C24 119(4)
C35 C29 C24 125(4)
C31 C30 C57 119(4)
C31 C30 N8 123(4)
C57 C30 N8 118(5)
C5 C31 C30 121(4)
C5 C31 H31A 119.6
C30 C31 H31A 119.6
C28 C32 C23 121(4)
C28 C32 H32A 119.3
C23 C32 H32A 119.3
N4 C33 C27 121(4)
N4 C33 C25 121(4)
C27 C33 C25 118(4)
C38 C34 N6 123(4)
C38 C34 C47 118(4)
N6 C34 C47 119(4)
C47 C35 C29 121(4)
C47 C35 H35A 119.7
C29 C35 H35A 119.6
C2 C36 C17 124(4)
C2 C36 C42 120(4)
C17 C36 C42 116(4)
C38 C37 C29 124(4)
C38 C37 H37A 118.0
C29 C37 H37A 118.0
C37 C38 C34 119(4)
C37 C38 H38A 120.4
C34 C38 H38A 120.4
N8 C39 C69 122(5)
N8 C39 C67 124(5)
C69 C39 C67 114(6)
C13 C40 C85 120(6)
C13 C40 H40A 120.0
C85 C40 H40A 120.0
O1 C41 O2 125(4)
O1 C41 C14 120(4)
O2 C41 C14 115(4)
O7 C42 O6 126(4)
O7 C42 C36 121(4)
O6 C42 C36 113(3)
C51 C43 C79 123(5)
C51 C43 H43A 118.7
C79 C43 H43A 118.7
C6 C44 C78 119(5)
C6 C44 H44A 120.5
C78 C44 H44A 120.5
C13 C45 C86 121(6)
C13 C45 H45A 119.7
C86 C45 H45A 119.7
C35 C47 C34 122(4)
C35 C47 H47A 119.0
C34 C47 H47A 119.1
O5 C48 O8 125(5)
O5 C48 C16 123(5)
O8 C48 C16 112(4)
C51 C49 C80 122(6)
C51 C49 H49A 119.0
C80 C49 H49A 118.9
C28 C50 C59 117(4)
C28 C50 C3 125(4)
C59 C50 C3 117(4)
C43 C51 C49 118(5)
C43 C51 N4 121(4)
C49 C51 N4 120(5)
C78 C52 C62 118(5)
C78 C52 H52A 120.9
C62 C52 H52A 120.9
C21 C53 C82 119(5)
C21 C53 H53A 120.6
C82 C53 H53A 120.6
C8 C54 C57 120(5)
C8 C54 H54A 119.8
C57 C54 H54A 119.8
C87 C55 C15 121(5)
C87 C55 H55A 119.8
C15 C55 H55A 119.7
C66 C56 C21 120(5)
C66 C56 H56A 119.9
C21 C56 H56A 119.9
C30 C57 C54 120(5)
C30 C57 H57A 120.2
C54 C57 H57A 120.2
C10 C58 C83 121(5)
C10 C58 H58A 119.7
C83 C58 H58A 119.7
C68 C59 C50 122(4)
C68 C59 H59A 119.2
C50 C59 H59A 119.2
C3A C4A Sn1 110(5)
C3A C4A H4AA 109.7
Sn1 C4A H4AA 109.7
C3A C4A H4AB 109.7
Sn1 C4A H4AB 109.7
H4AA C4A H4AB 108.2
C87 C61 C70 120(6)
C87 C61 H61A 120.1
C70 C61 H61A 120.2
C18 C62 C52 121(5)
C18 C62 H62A 119.3
C52 C62 H62A 119.3
C1B C64 C73 110(7)
C1B C64 H64A 109.6
C73 C64 H64A 109.6
C1B C64 H64B 109.6
C73 C64 H64B 109.6
H64A C64 H64B 108.2
C77 C66 C56 120(6)
C77 C66 H66A 119.9
C56 C66 H66A 119.9
C39 C67 C92 121(6)
C39 C67 H67A 119.3
C92 C67 H67A 119.4
C59 C68 C23 121(4)
C59 C68 H68A 119.6
C23 C68 H68A 119.6
C39 C69 C90 127(6)
C39 C69 H69A 116.4
C90 C69 H69A 116.4
C61 C70 C22 120(6)
C61 C70 H70A 119.8
C22 C70 H70A 119.9
C46 C71 C76 121(6)
C46 C71 H71A 119.3
C76 C71 H71A 119.3
C94 C72 C95 122(6)
C94 C72 N8 123(5)
C95 C72 N8 115(5)
C74 C73 C64 115(6)
C74 C73 H73A 108.5
C64 C73 H73A 108.5
C74 C73 H73B 108.4
C64 C73 H73B 108.4
H73A C73 H73B 107.5
C73 C74 Sn2 123(4)
C73 C74 H74A 106.6
Sn2 C74 H74A 106.6
C73 C74 H74B 106.6
Sn2 C74 H74B 106.6
H74A C74 H74B 106.6
C92 C75 C90 118(7)
C92 C75 H75A 121.2
C90 C75 H75A 121.3
C10 C76 C71 120(5)
C10 C76 H76A 120.2
C71 C76 H76A 120.2
C82 C77 C66 120(6)
C82 C77 H77A 120.0
C66 C77 H77A 120.0
C52 C78 C44 122(6)
C52 C78 H78A 118.8
C44 C78 H78A 118.8
C60 C79 C43 118(6)
C60 C79 H79A 120.8
C43 C79 H79A 120.8
C49 C80 C60 119(5)
C49 C80 H80A 120.5
C60 C80 H80A 120.4
C94 C81 C91 115(8)
C94 C81 H81A 122.6
C91 C81 H81A 122.7
C77 C82 C53 122(6)
C77 C82 H82A 119.1
C53 C82 H82A 119.1
C46 C83 C58 122(6)
C46 C83 H83A 118.8
C58 C83 H83A 118.8
C83 C46 C71 118(6)
C83 C46 H46A 121.0
C71 C46 H46A 121.0
C79 C60 C80 119(6)
C79 C60 H60A 120.3
C80 C60 H60A 120.3
C93 C95 C72 117(6)
C93 C95 H95A 121.6
C72 C95 H95A 121.7
C61 C87 C55 120(6)
C61 C87 H87A 120.0
C55 C87 H87A 119.9
C72 C94 C81 121(7)
C72 C94 H94A 119.6
C81 C94 H94A 119.6
C45 C86 C84 118(7)
C45 C86 H86A 121.1
C84 C86 H86A 121.1
C84 C85 C40 119(7)
C84 C85 H85A 120.5
C40 C85 H85A 120.5
C85 C84 C86 122(7)
C85 C84 H84A 119.2
C86 C84 H84A 119.2
C91 C93 C95 122(8)
C91 C93 H93A 118.8
C95 C93 H93A 118.9
C75 C92 C67 123(7)
C75 C92 H92A 118.8
C67 C92 H92A 118.7
C93 C91 C81 123(7)
C93 C91 H91A 118.4
C81 C91 H91A 118.3
C69 C90 C75 117(7)
C69 C90 H90A 121.5
C75 C90 H90A 121.4
C10A C9A Sn1 106(10)
C10A C9A H9AA 110.6
Sn1 C9A H9AA 110.6
C10A C9A H9AB 110.6
Sn1 C9A H9AB 110.6
H9AA C9A H9AB 108.7
C11A C10A C9A 137(10)
C11A C10A H10A 102.9
C9A C10A H10A 102.9
C11A C10A H10B 102.9
C9A C10A H10B 102.9
H10A C10A H10B 105.1
C12A C11A C10A 106(10)
C12A C11A H11A 110.4
C10A C11A H11A 110.5
C12A C11A H11D 110.6
C10A C11A H11D 110.5
H11A C11A H11D 108.7
C10B C9B Sn1 129(10)
C10B C9B H9BA 105.2
Sn1 C9B H9BA 105.2
C10B C9B H9BB 105.0
Sn1 C9B H9BB 105.1
H9BA C9B H9BB 105.9
C9B C10B C11B 112(10)
C9B C10B H10C 109.2
C11B C10B H10C 109.2
C9B C10B H10D 109.3
C11B C10B H10D 109.3
H10C C10B H10D 108.0
C12A C11B C10B 108(10)
C12A C11B H11B 110.1
C10B C11B H11B 110.0
C12A C11B H11C 110.1
C10B C11B H11C 110.1
H11B C11B H11C 108.4
C11A C12A C11B 79(10)
C6A C5A Sn1 111(10)
C6A C5A H5AA 109.5
Sn1 C5A H5AA 109.6
C6A C5A H5AB 109.5
Sn1 C5A H5AB 109.5
H5AA C5A H5AB 108.1
C6A C5A H6BA 86.4
Sn1 C5A H6BA 133.6
H5AA C5A H6BA 104.0
H5AB C5A H6BA 27.3
C6A C5A H6BB 107.9
Sn1 C5A H6BB 133.6
H5AA C5A H6BB 31.1
H5AB C5A H6BB 80.1
H6BA C5A H6BB 73.0
C5A C6A C7A 105(10)
C5A C6A H6AA 110.7
C7A C6A H6AA 110.8
C5A C6A H6AB 110.7
C7A C6A H6AB 110.7
H6AA C6A H6AB 108.8
C6B C5B Sn1 123(10)
C6B C5B H5BA 106.6
Sn1 C5B H5BA 106.5
C6B C5B H5BB 106.5
Sn1 C5B H5BB 106.5
H5BA C5B H5BB 106.5
C5B C6B C7A 106(10)
C5B C6B H6BA 107.9
C7A C6B H6BA 97.4
C5B C6B H6BB 121.9
C7A C6B H6BB 112.9
H6BA C6B H6BB 108.2
C8A C7A C6A 120(10)
C8A C7A C6B 98(10)
C6A C7A C6B 48(8)
C7A C8A H8AA 119.9
C7A C8A H8AB 101.2
H8AA C8A H8AB 109.5
C7A C8A H8AC 106.8
H8AA C8A H8AC 109.5
H8AB C8A H8AC 109.5
C1E C2E C3E 119(9)
C1E C2E H2EA 107.5
C3E C2E H2EA 107.5
C1E C2E H2EB 107.5
C3E C2E H2EB 107.5
H2EA C2E H2EB 107.0
C64 C1B H1BA 109.5
C64 C1B H1BB 109.5
H1BA C1B H1BB 109.5
C64 C1B H1BC 109.5
H1BA C1B H1BC 109.5
H1BB C1B H1BC 109.5
C4E C3E C2E 107(10)
C4E C3E H3EA 110.3
C2E C3E H3EA 110.2
C4E C3E H3EB 110.2
C2E C3E H3EB 110.3
H3EA C3E H3EB 108.5
C2A C3A C4A 119(10)
C2A C3A H3AA 107.4
C4A C3A H3AA 107.4
C2A C3A H3AB 107.4
C4A C3A H3AB 107.4
H3AA C3A H3AB 107.0
C3A C2A C1A 110(10)
C3A C2A H2AA 109.6
C1A C2A H2AA 109.6
C3A C2A H2AB 109.6
C1A C2A H2AB 109.6
H2AA C2A H2AB 108.1
C2A C1A H1AA 109.5
C2A C1A H1AB 109.5
H1AA C1A H1AB 109.5
C2A C1A H1AC 109.5
H1AA C1A H1AC 109.5
H1AB C1A H1AC 109.5
C2E C1E Sn4 123(6)
C2E C1E H1EA 106.5
Sn4 C1E H1EA 106.6
C2E C1E H1EB 106.6
Sn4 C1E H1EB 106.6
H1EA C1E H1EB 106.5
C3E C4E H4EA 109.5
C3E C4E H4EB 109.4
H4EA C4E H4EB 109.5
C3E C4E H4EC 109.5
H4EA C4E H4EC 109.5
H4EB C4E H4EC 109.5
C6E C5E Sn4 119(9)
C6E C5E H5EA 107.7
Sn4 C5E H5EA 107.7
C6E C5E H5EB 107.6
Sn4 C5E H5EB 107.7
H5EA C5E H5EB 107.1
C5E C6E C7E 129(10)
C5E C6E H6EA 105.1
C7E C6E H6EA 105.1
C5E C6E H6EB 105.1
C7E C6E H6EB 105.1
H6EA C6E H6EB 105.9
C8E C7E C6E 124(10)
C8E C7E H7EA 106.2
C6E C7E H7EA 106.3
C8E C7E H7EB 106.2
C6E C7E H7EB 106.2
H7EA C7E H7EB 106.4
C7E C8E H8EA 109.5
C7E C8E H8EB 109.5
H8EA C8E H8EB 109.5
C7E C8E H8EC 109.4
H8EA C8E H8EC 109.5
H8EB C8E H8EC 109.5
C6F C5F Sn4 116(9)
C6F C5F H5FA 108.4
Sn4 C5F H5FA 108.3
C6F C5F H5FB 108.3
Sn4 C5F H5FB 108.3
H5FA C5F H5FB 107.4
C7F C6F C5F 129(10)
C7F C6F H6FA 105.2
C5F C6F H6FA 105.2
C7F C6F H6FB 105.1
C5F C6F H6FB 105.1
H6FA C6F H6FB 105.9
C8F C7F C6F 130(10)
C8F C7F H7FA 115.2
C6F C7F H7FA 115.1
C7F C8F H8FA 109.4
C7F C8F H8FB 109.4
H8FA C8F H8FB 109.5
C7F C8F H8FC 109.5
H8FA C8F H8FC 109.5
H8FB C8F H8FC 109.5
C10E C9E Sn4 110(7)
C10E C9E H9EA 109.6
Sn4 C9E H9EA 109.7
C10E C9E H9EB 109.7
Sn4 C9E H9EB 109.7
H9EA C9E H9EB 108.2
C11E C10E C9E 112(10)
C11E C10E C12E 43(7)
C9E C10E C12E 152(10)
C11E C10E H10F 112.5
C9E C10E H10F 105.7
C12E C10E H10F 80.8
C11E C10E H10E 107.8
C9E C10E H10E 110.0
C12E C10E H10E 92.3
H10F C10E H10E 109.1
C12E C11E C10E 89(10)
C12E C11E H11F 113.7
C10E C11E H11F 113.7
C12E C11E H11G 113.7
C10E C11E H11G 113.8
H11F C11E H11G 111.0
C11E C12E C10E 47(9)
C11E C12E H12B 109.5
C10E C12E H12B 156.6
C11E C12E H12C 109.5
C10E C12E H12C 83.3
H12B C12E H12C 109.5
C11E C12E H12D 109.5
C10E C12E H12D 83.1
H12B C12E H12D 109.5
H12C C12E H12D 109.5
C10F C9F Sn4 128(10)
C10F C9F H10F 83.0
Sn4 C9F H10F 133.7
C10F C9F H9FA 105.2
Sn4 C9F H9FA 105.2
H10F C9F H9FA 95.5
C10F C9F H9FB 105.3
Sn4 C9F H9FB 105.2
H10F C9F H9FB 28.5
H9FA C9F H9FB 106.0
C9F C10F C11F 144(10)
C9F C10F H10E 77.9
C11F C10F H10E 105.1
C9F C10F H10G 100.9
C11F C10F H10G 100.9
H10E C10F H10G 135.1
C9F C10F H10H 100.8
C11F C10F H10H 100.7
H10E C10F H10H 35.2
H10G C10F H10H 104.4
C12F C11F C10F 120(10)
C12F C11F H11H 107.3
C10F C11F H11H 107.2
C12F C11F H11I 107.3
C10F C11F H11I 107.2
H11H C11F H11I 106.9
C11F C12F H12E 109.5
C11F C12F H12F 109.5
H12E C12F H12F 109.5
C11F C12F H12G 109.5
H12E C12F H12G 109.5
H12F C12F H12G 109.5
C14A C13A Sn2 113(10)
C14A C13A H13A 108.9
Sn2 C13A H13A 109.0
C14A C13A H13D 109.1
Sn2 C13A H13D 109.0
H13A C13A H13D 107.8
C13A C14A C15A 107(10)
C13A C14A H14A 110.5
C15A C14A H14A 110.5
C13A C14A H14B 110.3
C15A C14A H14B 110.4
H14A C14A H14B 108.6
C14B C13B Sn2 105(10)
C14B C13B H13B 110.6
Sn2 C13B H13B 110.7
C14B C13B H13C 110.9
Sn2 C13B H13C 110.7
H13B C13B H13C 108.8
C13B C14B C15A 103(10)
C13B C14B H14C 111.3
C15A C14B H14C 111.2
C13B C14B H14D 111.1
C15A C14B H14D 111.0
H14C C14B H14D 109.1
C16A C15A C14B 118(10)
C16A C15A C14A 101(10)
C14B C15A C14A 48(9)
C15A C16A H16A 109.4
C15A C16A H16B 109.6
H16A C16A H16B 109.5
C15A C16A H16C 109.4
H16A C16A H16C 109.5
H16B C16A H16C 109.5
C10D C9D Sn3 111(10)
C10D C9D H9DA 109.7
Sn3 C9D H9DA 109.5
C10D C9D H9DB 109.0
Sn3 C9D H9DB 109.4
H9DA C9D H9DB 108.1
C9D C10D C11D 99(10)
C9D C10D H10I 111.5
C11D C10D H10I 111.8
C9D C10D H10J 112.3
C11D C10D H10J 112.3
H10I C10D H10J 109.7
C12D C11D C10D 109(10)
C12D C11D H11J 110.0
C10D C11D H11J 110.1
C12D C11D H11K 109.7
C10D C11D H11K 110.1
H11J C11D H11K 108.3
C11D C12D H12H 109.7
C11D C12D H12I 109.3
H12H C12D H12I 109.5
C11D C12D H12J 109.5
H12H C12D H12J 109.5
H12I C12D H12J 109.5
C10C C9C Sn3 125(10)
C10C C9C H9CA 106.5
Sn3 C9C H9CA 106.2
C10C C9C H9CB 105.9
Sn3 C9C H9CB 106.2
H9CA C9C H9CB 106.3
C9C C10C C11C 136(10)
C9C C10C H10K 103.0
C11C C10C H10K 102.8
C9C C10C H10L 103.5
C11C C10C H10L 103.4
H10K C10C H10L 105.2
C12C C11C C10C 145(10)
C12C C11C H11L 100.8
C10C C11C H11L 100.5
C12C C11C H11M 100.8
C10C C11C H11M 100.7
H11L C11C H11M 104.4
C11C C12C H12K 109.5
C11C C12C H12L 109.5
H12K C12C H12L 109.5
C11C C12C H12M 109.4
H12K C12C H12M 109.5
H12L C12C H12M 109.5
C2C C1C Sn3 111(10)
C2C C1C H1CA 109.5
Sn3 C1C H1CA 109.6
C2C C1C H1CB 109.5
Sn3 C1C H1CB 109.6
H1CA C1C H1CB 108.1
C1C C2C C3C 109(10)
C1C C2C H2CA 109.9
C3C C2C H2CA 109.9
C1C C2C H2CB 109.8
C3C C2C H2CB 110.2
H2CA C2C H2CB 108.3
C4C C3C C2C 105(10)
C4C C3C H3CA 111.0
C2C C3C H3CA 110.8
C4C C3C H3CB 110.3
C2C C3C H3CB 110.5
H3CA C3C H3CB 108.7
C3C C4C H4CA 109.4
C3C C4C H4CB 109.1
H4CA C4C H4CB 109.5
C3C C4C H4CC 109.9
H4CA C4C H4CC 109.5
H4CB C4C H4CC 109.5
C6C C5C Sn3 120(9)
C6C C5C H5CA 107.4
Sn3 C5C H5CA 107.3
C6C C5C H5CB 107.3
Sn3 C5C H5CB 107.3
H5CA C5C H5CB 106.9
C7C C6C C5C 136(10)
C7C C6C H6CA 103.5
C5C C6C H6CA 103.3
C7C C6C H6CB 103.0
C5C C6C H6CB 103.3
H6CA C6C H6CB 105.2
C6C C7C C8C 123(10)
C6C C7C H7CA 106.3
C8C C7C H7CA 106.1
C6C C7C H7CB 106.8
C8C C7C H7CB 107.1
H7CA C7C H7CB 106.6
C7C C8C H8CA 109.5
C7C C8C H8CB 109.0
H8CA C8C H8CB 109.5
C7C C8C H8CC 110.0
H8CA C8C H8CC 109.5
H8CB C8C H8CC 109.5
C2D C1D Sn3 128(10)
C2D C1D H1DA 105.4
Sn3 C1D H1DA 105.4
C2D C1D H1DB 105.4
Sn3 C1D H1DB 105.3
H1DA C1D H1DB 106.0
C1D C2D C3D 111(10)
C1D C2D H2DA 109.5
C3D C2D H2DA 109.3
C1D C2D H2DB 109.5
C3D C2D H2DB 109.6
H2DA C2D H2DB 108.1
C4D C3D C2D 112(10)
C4D C3D H3DA 109.3
C2D C3D H3DA 109.4
C4D C3D H3DB 109.1
C2D C3D H3DB 109.2
H3DA C3D H3DB 107.9
C3D C4D H4DA 109.6
C3D C4D H4DB 109.3
H4DA C4D H4DB 109.5
C3D C4D H4DC 109.5
H4DA C4D H4DC 109.5
H4DB C4D H4DC 109.5
C7D C8D H8DA 109.4
C7D C8D H8DB 109.4
H8DA C8D H8DB 109.5
C7D C8D H8DC 109.6
H8DA C8D H8DC 109.5
H8DB C8D H8DC 109.5
C6D C5D Sn3 109(10)
C6D C5D H5DA 109.9
Sn3 C5D H5DA 109.9
C6D C5D H5DB 109.6
Sn3 C5D H5DB 109.9
H5DA C5D H5DB 108.3
C7D C6D C5D 107(10)
C7D C6D H6DA 110.2
C5D C6D H6DA 110.2
C7D C6D H6DB 110.3
C5D C6D H6DB 110.4
H6DA C6D H6DB 108.6
C6D C7D C8D 113(10)
C6D C7D H7DA 109.1
C8D C7D H7DA 109.0
C6D C7D H7DB 108.8
C8D C7D H7DB 109.2
H7DA C7D H7DB 107.8
C18A C17A Sn2 118(7)
C18A C17A H17A 107.8
Sn2 C17A H17A 107.8
C18A C17A H17B 107.8
Sn2 C17A H17B 107.8
H17A C17A H17B 107.2
C17A C18A C19A 120(10)
C17A C18A H18B 107.2
C19A C18A H18B 107.2
C17A C18A H18C 107.3
C19A C18A H18C 107.2
H18B C18A H18C 106.9
C17A C18A H18E 93.4
C19A C18A H18E 95.4
H18B C18A H18E 27.8
H18C C18A H18E 134.6
C20A C19A C18A 125(10)
C20A C19A H19A 106.0
C18A C19A H19A 106.0
C20A C19A H19B 106.0
C18A C19A H19B 105.9
H19A C19A H19B 106.3
C19A C20A H20A 109.4
C19A C20A H20B 109.5
H20A C20A H20B 109.5
C19A C20A H20C 109.5
H20A C20A H20C 109.5
H20B C20A H20C 109.5
C19B C18B H18D 104.2
C19B C18B H18E 113.8
H18D C18B H18E 107.6
C20B C19B C18B 109(10)
C20B C19B H19C 110.0
C18B C19B H19C 110.0
C20B C19B H19D 109.8
C18B C19B H19D 109.8
H19C C19B H19D 108.3
C19B C20B H20D 109.4
C19B C20B H20E 109.4
H20D C20B H20E 109.5
C19B C20B H20F 109.6
H20D C20B H20F 109.5
H20E C20B H20F 109.5

loop_
_geom_bond_atom_site_label_1
_geom_bond_atom_site_label_2
_geom_bond_distance
Sn1 C5B 1.97(16)
Sn1 C9B 2.03(14)
Sn1 C4A 2.09(6)
Sn1 O2 2.12(3)
Sn1 C5A 2.20(15)
Sn1 C9A 2.32(16)
Sn2 C13A 2.05(16)
Sn2 O4 2.10(3)
Sn2 C74 2.16(6)
Sn2 C17A 2.18(7)
Sn2 C13B 2.28(18)
Sn3 C9C 2.04(13)
Sn3 C1C 2.04(17)
Sn3 O8 2.11(3)
Sn3 C5C 2.13(12)
Sn3 C5D 2.11(16)
Sn3 C1D 2.2(2)
Sn3 C9D 2.36(17)
Sn4 C9F 2.04(13)
Sn4 O6 2.11(3)
Sn4 C1E 2.12(7)
Sn4 C5E 2.12(12)
Sn4 C5F 2.24(13)
Sn4 C9E 2.24(10)
N1 C23 1.39(5)
N1 C13 1.43(6)
N1 C15 1.44(5)
N2 C19 1.14(6)
N3 C9 1.14(6)
N4 C33 1.39(5)
N4 C6 1.42(6)
N4 C51 1.42(6)
N5 C20 1.12(6)
N6 C34 1.40(5)
N6 C21 1.42(6)
N6 C10 1.43(6)
N7 C17 1.16(6)
N8 C39 1.33(7)
N8 C30 1.42(6)
N8 C72 1.45(7)
O1 C41 1.20(6)
O2 C41 1.27(5)
O3 C26 1.20(5)
O4 C26 1.30(5)
O5 C48 1.20(6)
O6 C42 1.30(5)
O7 C42 1.21(5)
O8 C48 1.30(6)
C1 C12 1.38(6)
C1 C11 1.41(6)
C1 C7 1.44(5)
C2 C36 1.34(5)
C2 C8 1.46(5)
C2 H2A 0.9300
C3 C14 1.33(6)
C3 C50 1.45(6)
C3 H3A 0.9300
C4 C7 1.36(5)
C4 C9 1.41(6)
C4 C26 1.52(6)
C5 C31 1.35(6)
C5 C8 1.40(6)
C5 H5A 0.9300
C6 C44 1.37(6)
C6 C18 1.38(6)
C7 H7A 0.9300
C8 C54 1.37(6)
C10 C58 1.34(7)
C10 C76 1.36(7)
C11 C27 1.37(5)
C11 H11E 0.9300
C12 C25 1.37(6)
C12 H12A 0.9300
C13 C45 1.35(7)
C13 C40 1.36(7)
C14 C19 1.41(6)
C14 C41 1.51(6)
C15 C22 1.35(6)
C15 C55 1.38(7)
C16 C24 1.36(6)
C16 C20 1.41(7)
C16 C48 1.49(6)
C17 C36 1.41(6)
C18 C62 1.33(7)
C18 H18A 0.9300
C21 C53 1.37(6)
C21 C56 1.41(7)
C22 C70 1.38(7)
C22 H22A 0.9300
C23 C68 1.39(6)
C23 C32 1.42(6)
C24 C29 1.43(6)
C24 H24A 0.9300
C25 C33 1.42(6)
C25 H25A 0.9300
C27 C33 1.40(6)
C27 H27A 0.9300
C28 C32 1.34(6)
C28 C50 1.39(6)
C28 H28A 0.9300
C29 C37 1.38(6)
C29 C35 1.41(6)
C30 C31 1.37(7)
C30 C57 1.38(7)
C31 H31A 0.9300
C32 H32A 0.9300
C34 C38 1.39(6)
C34 C47 1.40(6)
C35 C47 1.36(6)
C35 H35A 0.9300
C36 C42 1.50(5)
C37 C38 1.37(6)
C37 H37A 0.9300
C38 H38A 0.9300
C39 C69 1.35(8)
C39 C67 1.38(7)
C40 C85 1.37(9)
C40 H40A 0.9300
C43 C51 1.33(7)
C43 C79 1.42(8)
C43 H43A 0.9300
C44 C78 1.37(7)
C44 H44A 0.9300
C45 C86 1.38(8)
C45 H45A 0.9300
C47 H47A 0.9300
C49 C51 1.36(6)
C49 C80 1.36(7)
C49 H49A 0.9300
C50 C59 1.39(6)
C52 C78 1.33(7)
C52 C62 1.36(8)
C52 H52A 0.9300
C53 C82 1.39(6)
C53 H53A 0.9300
C54 C57 1.42(6)
C54 H54A 0.9300
C55 C87 1.37(8)
C55 H55A 0.9300
C56 C66 1.38(7)
C56 H56A 0.9300
C57 H57A 0.9300
C58 C83 1.37(8)
C58 H58A 0.9300
C59 C68 1.37(6)
C59 H59A 0.9300
C4A C3A 1.59(13)
C4A H4AA 0.9700
C4A H4AB 0.9700
C61 C87 1.35(9)
C61 C70 1.36(9)
C61 H61A 0.9300
C62 H62A 0.9300
C64 C1B 1.45(11)
C64 C73 1.50(9)
C64 H64A 0.9700
C64 H64B 0.9700
C66 C77 1.36(9)
C66 H66A 0.9300
C67 C92 1.38(10)
C67 H67A 0.9300
C68 H68A 0.9300
C69 C90 1.39(9)
C69 H69A 0.9300
C70 H70A 0.9300
C71 C46 1.33(9)
C71 C76 1.40(8)
C71 H71A 0.9300
C72 C94 1.37(9)
C72 C95 1.38(7)
C73 C74 1.42(8)
C73 H73A 0.9700
C73 H73B 0.9700
C74 H74A 0.9700
C74 H74B 0.9700
C75 C92 1.37(10)
C75 C90 1.38(9)
C75 H75A 0.9300
C76 H76A 0.9300
C77 C82 1.36(9)
C77 H77A 0.9300
C78 H78A 0.9300
C79 C60 1.35(9)
C79 H79A 0.9300
C80 C60 1.41(9)
C80 H80A 0.9300
C81 C94 1.40(9)
C81 C91 1.42(11)
C81 H81A 0.9300
C82 H82A 0.9300
C83 C46 1.32(9)
C83 H83A 0.9300
C46 H46A 0.9300
C60 H60A 0.9300
C95 C93 1.38(8)
C95 H95A 0.9300
C87 H87A 0.9300
C94 H94A 0.9300
C86 C84 1.39(10)
C86 H86A 0.9300
C85 C84 1.35(11)
C85 H85A 0.9300
C84 H84A 0.9300
C93 C91 1.30(12)
C93 H93A 0.9300
C92 H92A 0.9300
C91 H91A 0.9300
C90 H90A 0.9300
C9A C10A 1.49(15)
C9A H9AA 0.9700
C9A H9AB 0.9700
C10A C11A 1.47(17)
C10A H10A 0.9700
C10A H10B 0.9700
C11A C12A 1.31(16)
C11A H11A 0.9700
C11A H11D 0.9700
C9B C10B 1.44(16)
C9B H9BA 0.9700
C9B H9BB 0.9700
C10B C11B 1.48(17)
C10B H10C 0.9700
C10B H10D 0.9700
C11B C12A 1.32(15)
C11B H11B 0.9700
C11B H11C 0.9700
C5A C6A 1.42(15)
C5A H5AA 0.9700
C5A H5AB 0.9700
C5A H6BA 1.4329
C5A H6BB 1.1894
C6A C7A 1.52(15)
C6A H6AA 0.9700
C6A H6AB 0.9700
C5B C6B 1.36(16)
C5B H5BA 0.9700
C5B H5BB 0.9700
C6B C7A 1.72(15)
C6B H6BA 0.9700
C6B H6BB 0.9701
C7A C8A 1.36(14)
C8A H8AA 0.9601
C8A H8AB 0.9602
C8A H8AC 0.9598
C2E C1E 1.37(11)
C2E C3E 1.52(13)
C2E H2EA 0.9700
C2E H2EB 0.9700
C1B H1BA 0.9600
C1B H1BB 0.9600
C1B H1BC 0.9600
C3E C4E 1.41(16)
C3E H3EA 0.9700
C3E H3EB 0.9700
C3A C2A 1.27(18)
C3A H3AA 0.9700
C3A H3AB 0.9700
C2A C1A 1.4(2)
C2A H2AA 0.9700
C2A H2AB 0.9700
C1A H1AA 0.9600
C1A H1AB 0.9600
C1A H1AC 0.9600
C1E H1EA 0.9700
C1E H1EB 0.9700
C4E H4EA 0.9600
C4E H4EB 0.9600
C4E H4EC 0.9600
C5E C6E 1.50(14)
C5E H5EA 0.9700
C5E H5EB 0.9700
C6E C7E 1.51(15)
C6E H6EA 0.9700
C6E H6EB 0.9700
C7E C8E 1.39(18)
C7E H7EA 0.9700
C7E H7EB 0.9700
C8E H8EA 0.9600
C8E H8EB 0.9600
C8E H8EC 0.9600
C5F C6F 1.47(15)
C5F H5FA 0.9700
C5F H5FB 0.9700
C6F C7F 1.47(15)
C6F H6FA 0.9700
C6F H6FB 0.9700
C7F C8F 1.43(17)
C7F H7FA 0.9300
C8F H8FA 0.9600
C8F H8FB 0.9600
C8F H8FC 0.9600
C9E C10E 1.55(13)
C9E H9EA 0.9700
C9E H9EB 0.9700
C10E C11E 1.49(15)
C10E C12E 2.0(2)
C10E H10F 0.9601
C10E H10E 0.9599
C11E C12E 1.39(17)
C11E H11F 0.9700
C11E H11G 0.9700
C12E H12B 0.9600
C12E H12C 0.9600
C12E H12D 0.9600
C9F C10F 1.42(14)
C9F H10F 1.3457
C9F H9FA 0.9700
C9F H9FB 0.9700
C10F C11F 1.53(15)
C10F H10E 1.5456
C10F H10G 0.9700
C10F H10H 0.9700
C11F C12F 1.42(16)
C11F H11H 0.9700
C11F H11I 0.9700
C12F H12E 0.9600
C12F H12F 0.9600
C12F H12G 0.9600
C13A C14A 1.46(17)
C13A H13A 0.9700
C13A H13D 0.9700
C14A C15A 1.62(16)
C14A H14A 0.9700
C14A H14B 0.9700
C13B C14B 1.43(17)
C13B H13B 0.9700
C13B H13C 0.9700
C14B C15A 1.51(16)
C14B H14C 0.9700
C14B H14D 0.9700
C15A C16A 1.37(14)
C16A H16A 0.9600
C16A H16B 0.9600
C16A H16C 0.9600
C9D C10D 1.41(17)
C9D H9DA 0.9700
C9D H9DB 0.9700
C10D C11D 1.54(16)
C10D H10I 0.9700
C10D H10J 0.9700
C11D C12D 1.42(17)
C11D H11J 0.9700
C11D H11K 0.9700
C12D H12H 0.9600
C12D H12I 0.9600
C12D H12J 0.9600
C9C C10C 1.44(15)
C9C H9CA 0.9700
C9C H9CB 0.9700
C10C C11C 1.48(17)
C10C H10K 0.9700
C10C H10L 0.9700
C11C C12C 1.42(18)
C11C H11L 0.9700
C11C H11M 0.9700
C12C H12K 0.9600
C12C H12L 0.9600
C12C H12M 0.9600
C1C C2C 1.42(17)
C1C H1CA 0.9700
C1C H1CB 0.9700
C2C C3C 1.59(18)
C2C H2CA 0.9700
C2C H2CB 0.9700
C3C C4C 1.43(19)
C3C H3CA 0.9700
C3C H3CB 0.9700
C4C H4CA 0.9600
C4C H4CB 0.9600
C4C H4CC 0.9600
C5C C6C 1.45(13)
C5C H5CA 0.9700
C5C H5CB 0.9700
C6C C7C 1.40(13)
C6C H6CA 0.9700
C6C H6CB 0.9700
C7C C8C 1.42(14)
C7C H7CA 0.9700
C7C H7CB 0.9700
C8C H8CA 0.9600
C8C H8CB 0.9600
C8C H8CC 0.9600
C1D C2D 1.40(17)
C1D H1DA 0.9700
C1D H1DB 0.9700
C2D C3D 1.51(18)
C2D H2DA 0.9700
C2D H2DB 0.9700
C3D C4D 1.45(18)
C3D H3DA 0.9700
C3D H3DB 0.9700
C4D H4DA 0.9600
C4D H4DB 0.9600
C4D H4DC 0.9600
C8D C7D 1.53(18)
C8D H8DA 0.9600
C8D H8DB 0.9600
C8D H8DC 0.9600
C5D C6D 1.43(12)
C5D H5DA 0.9700
C5D H5DB 0.9700
C6D C7D 1.35(17)
C6D H6DA 0.9700
C6D H6DB 0.9700
C7D H7DA 0.9700
C7D H7DB 0.9700
C17A C18A 1.42(13)
C17A H17A 0.9700
C17A H17B 0.9700
C18A C19A 1.48(16)
C18A H18B 0.9700
C18A H18C 0.9700
C18A H18E 1.3200
C19A C20A 1.47(18)
C19A H19A 0.9700
C19A H19B 0.9700
C20A H20A 0.9600
C20A H20B 0.9600
C20A H20C 0.9600
C18B C19B 1.52(16)
C18B H18D 0.9700
C18B H18E 0.9699
C19B C20B 1.42(18)
C19B H19C 0.9700
C19B H19D 0.9700
C20B H20D 0.9600
C20B H20E 0.9600
C20B H20F 0.9600
